data_7007889
loop_
_publ_author_name
'Boss, Sally R.'
'Coles, Martyn P.'
'Eyre-Brook, Vicki'
'Garc\'ia, Felipe'
'Haigh, Robert'
'Hitchcock, Peter B.'
'McPartlin, Mary'
'Morey, James V.'
'Naka, Hiroshi'
'Raithby, Paul R.'
'Sparkes, Hazel A.'
'Tate, Christopher W.'
'Wheatley, Andrew E. H.'

_publ_section_title
;
 Encapsulation of hydride by molecular main group metal clusters:
 manipulating the source and coordination sphere of the interstitial
 ion.
;
_journal_issue 47
_journal_name_full 'Dalton transactions (Cambridge, England : 2003)'
_journal_page_first 5574
_journal_page_last 5582
_journal_paper_doi 10.1039/b612782g
_journal_year 2006
_chemical_formula_sum 'C52 H97 B Li8 N18'
_chemical_formula_weight 1040.80
_chemical_name_systematic
;
?
;
_space_group_IT_number 14
_symmetry_cell_setting monoclinic
_symmetry_space_group_name_Hall '-P 2yn'
_symmetry_space_group_name_H-M 'P 1 21/n 1'
_atom_sites_solution_hydrogens geom
_atom_sites_solution_primary direct
_atom_sites_solution_secondary difmap
_audit_creation_method SHELXL-97
_cell_angle_alpha 90.00
_cell_angle_beta 97.66(3)
_cell_angle_gamma 90.00
_cell_formula_units_Z 4
_cell_length_a 17.486(4)
_cell_length_b 15.323(3)
_cell_length_c 23.014(5)
_cell_measurement_reflns_used 19728
_cell_measurement_temperature 183(2)
_cell_measurement_theta_max 20.50
_cell_measurement_theta_min 3.52
_cell_volume 6111(2)
_computing_cell_refinement Denzo
_computing_data_collection 'Nonius Collect Software'
_computing_data_reduction Denzo
_computing_molecular_graphics 'WinGX (Farrugia, 1999)'
_computing_publication_material 'SHELXL-97 (Sheldrick, 1997)'
_computing_structure_refinement 'SHELXL-97 (Sheldrick, 1997)'
_computing_structure_solution 'SHELXS-97 (Sheldrick, 1990)'
_diffrn_ambient_temperature 183(2)
_diffrn_measured_fraction_theta_full 0.978
_diffrn_measured_fraction_theta_max 0.978
_diffrn_measurement_device_type 'Nonius Kappa CCD'
_diffrn_measurement_method 'omega and phi scans'
_diffrn_radiation_monochromator graphite
_diffrn_radiation_source 'fine-focus sealed tube'
_diffrn_radiation_type MoK\a
_diffrn_radiation_wavelength 0.71073
_diffrn_reflns_av_R_equivalents 0.0761
_diffrn_reflns_av_sigmaI/netI 0.0716
_diffrn_reflns_limit_h_max 16
_diffrn_reflns_limit_h_min -17
_diffrn_reflns_limit_k_max 14
_diffrn_reflns_limit_k_min -15
_diffrn_reflns_limit_l_max 22
_diffrn_reflns_limit_l_min -22
_diffrn_reflns_number 19728
_diffrn_reflns_theta_full 20.50
_diffrn_reflns_theta_max 20.50
_diffrn_reflns_theta_min 3.52
_exptl_absorpt_coefficient_mu 0.068
_exptl_absorpt_correction_type none
_exptl_crystal_colour Colourless
_exptl_crystal_density_diffrn 1.131
_exptl_crystal_density_method 'not measured'
_exptl_crystal_description Block
_exptl_crystal_F_000 2256
_exptl_crystal_size_max 0.3
_exptl_crystal_size_mid 0.3
_exptl_crystal_size_min 0.15
_refine_diff_density_max 0.571
_refine_diff_density_min -0.227
_refine_diff_density_rms 0.054
_refine_ls_extinction_method none
_refine_ls_goodness_of_fit_ref 1.044
_refine_ls_hydrogen_treatment constr
_refine_ls_matrix_type full
_refine_ls_number_parameters 720
_refine_ls_number_reflns 5990
_refine_ls_number_restraints 0
_refine_ls_restrained_S_all 1.044
_refine_ls_R_factor_all 0.1266
_refine_ls_R_factor_gt 0.0783
_refine_ls_shift/su_max 0.090
_refine_ls_shift/su_mean 0.010
_refine_ls_structure_factor_coef Fsqd
_refine_ls_weighting_details 'calc w=1/[\s^2^(Fo^2^)+(0.1568P)^2^+0.0000P] where P=(Fo^2^+2Fc^2^)/3'
_refine_ls_weighting_scheme calc
_refine_ls_wR_factor_gt 0.2066
_refine_ls_wR_factor_ref 0.2370
_reflns_number_gt 3796
_reflns_number_total 5990
_reflns_threshold_expression >2sigma(I)
_cod_data_source_file b612782g.txt
_cod_data_source_block aw0412
_cod_depositor_comments
;
The following automatic conversions were performed:
'_symmetry_cell_setting' value 'Monoclinic' changed to 'monoclinic'
according to '/home/saulius/struct/CIF-dictionaries/cif_core.dic'
dictionary named 'cif_core.dic' version 2.4.1 from
2010-06-29.

'_exptl_absorpt_correction_type' value 'None' changed to
'none' according to '/home/saulius/struct/CIF-dictionaries/cif_core.dic'
dictionary named 'cif_core.dic' version 2.4.1 from 2010-06-29.

Automatic conversion script
Id: cif_fix_enum 1527 2010-12-29 10:47:43Z saulius 

2018-09-10
Z value and formula fixed to values more according to usual
chemical conventions.                 miguel
;
_cod_original_formula_sum 'C104 H194 B2 Li16 N36'
_cod_original_formula_weight 2081.61
_cod_original_formula_units_Z 2
_cod_original_sg_symbol_H-M P2(1)/n
_cod_database_code 7007889

loop_
_symmetry_equiv_pos_as_xyz
'x, y, z'
'-x+1/2, y+1/2, -z+1/2'
'-x, -y, -z'
'x-1/2, -y-1/2, z-1/2'

loop_
_atom_site_label
_atom_site_type_symbol
_atom_site_fract_x
_atom_site_fract_y
_atom_site_fract_z
_atom_site_U_iso_or_equiv
_atom_site_adp_type
_atom_site_occupancy
_atom_site_symmetry_multiplicity
_atom_site_calc_flag
_atom_site_refinement_flags
_atom_site_disorder_assembly
_atom_site_disorder_group
N1 N 0.4607(2) 0.3037(3) -0.0101(2) 0.0499(11) Uani 1 1 d . . .
C1 C 0.4120(3) 0.3076(3) -0.0603(3) 0.0479(14) Uani 1 1 d . . .
B1 B 1.0063(4) 0.5120(5) -0.2498(3) 0.070(2) Uani 1 1 d . . .
Li1 Li 0.4883(5) 0.4658(6) -0.0907(4) 0.057(2) Uani 1 1 d . . .
N2 N 0.3982(2) 0.3860(3) -0.08584(18) 0.0473(11) Uani 1 1 d . . .
C2 C 0.4813(3) 0.2168(3) 0.0129(3) 0.0649(16) Uani 1 1 d . . .
H2A H 0.5048 0.2215 0.0534 0.078 Uiso 1 1 calc R . .
H2B H 0.5187 0.1908 -0.0094 0.078 Uiso 1 1 calc R . .
Li2 Li 0.5554(5) 0.3800(6) -0.0090(4) 0.057(2) Uani 1 1 d . . .
N3 N 0.3762(2) 0.2338(3) -0.0846(2) 0.0553(12) Uani 1 1 d . . .
C3 C 0.4108(4) 0.1594(4) 0.0093(3) 0.0789(19) Uani 1 1 d . . .
H3A H 0.4249 0.1023 0.0256 0.095 Uiso 1 1 calc R . .
H3B H 0.3733 0.1850 0.0317 0.095 Uiso 1 1 calc R . .
Li3 Li 0.6158(5) 0.5173(5) 0.0294(4) 0.055(2) Uani 1 1 d . . .
Li4 Li 0.5513(5) 0.6090(6) -0.0540(4) 0.059(2) Uani 1 1 d . . .
N4 N 0.5345(2) 0.4091(3) 0.11933(18) 0.0489(11) Uani 1 1 d . . .
C4 C 0.3767(3) 0.1505(4) -0.0534(3) 0.0705(18) Uani 1 1 d . . .
H4A H 0.4063 0.1082 -0.0725 0.085 Uiso 1 1 calc R . .
H4B H 0.3243 0.1289 -0.0554 0.085 Uiso 1 1 calc R . .
N5 N 0.6334(2) 0.3955(3) 0.0637(2) 0.0507(11) Uani 1 1 d . . .
C5 C 0.3373(3) 0.2306(4) -0.1451(3) 0.0674(17) Uani 1 1 d . . .
H5A H 0.2824 0.2216 -0.1448 0.081 Uiso 1 1 calc R . .
H5B H 0.3570 0.1816 -0.1653 0.081 Uiso 1 1 calc R . .
Li5 Li 1.5088(5) 0.5969(6) -0.5729(4) 0.064(3) Uani 1 1 d . . .
N6 N 0.6497(3) 0.3389(3) 0.1604(2) 0.0579(12) Uani 1 1 d . . .
C6 C 0.3496(3) 0.3128(4) -0.1771(2) 0.0644(16) Uani 1 1 d . . .
H6A H 0.3125 0.3166 -0.2123 0.077 Uiso 1 1 calc R . .
H6B H 0.4010 0.3130 -0.1887 0.077 Uiso 1 1 calc R . .
Li6 Li 1.3920(5) 0.5608(5) -0.5246(4) 0.060(2) Uani 1 1 d . . .
Li7 Li 1.5862(5) 0.5975(5) -0.4734(4) 0.061(2) Uani 1 1 d . . .
N7 N 0.5922(2) 0.4143(3) -0.08664(17) 0.0483(11) Uani 1 1 d . . .
C7 C 0.3404(3) 0.3890(3) -0.1380(2) 0.0538(14) Uani 1 1 d . . .
H7A H 0.3459 0.4428 -0.1592 0.065 Uiso 1 1 calc R . .
H7B H 0.2891 0.3881 -0.1263 0.065 Uiso 1 1 calc R . .
Li8 Li 1.5300(5) 0.4358(6) -0.5749(4) 0.064(2) Uani 1 1 d . . .
N8 N 0.6496(2) 0.5411(3) -0.04993(19) 0.0522(11) Uani 1 1 d . . .
C8 C 0.6056(3) 0.3801(3) 0.1147(3) 0.0496(14) Uani 1 1 d . . .
N9 N 0.7192(2) 0.4450(3) -0.10505(18) 0.0503(11) Uani 1 1 d . . .
C9 C 0.5099(4) 0.3981(4) 0.1763(3) 0.0711(17) Uani 1 1 d . . .
H9A H 0.4545 0.4063 0.1731 0.085 Uiso 1 1 calc R . .
H9B H 0.5344 0.4421 0.2028 0.085 Uiso 1 1 calc R . .
N10 N 1.4218(2) 0.4184(3) -0.61179(19) 0.0531(12) Uani 1 1 d . . .
C10 C 0.5305(4) 0.3083(5) 0.2010(3) 0.086(2) Uani 1 1 d . . .
H10A H 0.5110 0.3008 0.2382 0.104 Uiso 1 1 calc R . .
H10B H 0.5079 0.2637 0.1741 0.104 Uiso 1 1 calc R . .
N11 N 1.3998(2) 0.5661(3) -0.6097(2) 0.0628(13) Uani 1 1 d . . .
C11 C 0.6160(4) 0.3008(4) 0.2093(3) 0.0789(19) Uani 1 1 d . . .
H11A H 0.6368 0.3301 0.2453 0.095 Uiso 1 1 calc R . .
H11B H 0.6303 0.2397 0.2131 0.095 Uiso 1 1 calc R . .
N12 N 1.3513(3) 0.4819(4) -0.6956(2) 0.0777(16) Uani 1 1 d . . .
C12 C 0.7324(4) 0.3249(4) 0.1624(3) 0.0715(18) Uani 1 1 d . . .
H12A H 0.7424 0.2629 0.1593 0.086 Uiso 1 1 calc R . .
H12B H 0.7586 0.3451 0.1998 0.086 Uiso 1 1 calc R . .
N13 N 1.4181(3) 0.6641(3) -0.4723(2) 0.0608(13) Uani 1 1 d . . .
C13 C 0.7641(3) 0.3722(4) 0.1139(3) 0.0695(17) Uani 1 1 d . . .
H13A H 0.7694 0.4338 0.1231 0.083 Uiso 1 1 calc R . .
H13B H 0.8146 0.3493 0.1091 0.083 Uiso 1 1 calc R . .
N14 N 1.5260(3) 0.6973(3) -0.51642(19) 0.0546(12) Uani 1 1 d . . .
C14 C 0.7099(3) 0.3597(4) 0.0588(3) 0.0609(15) Uani 1 1 d . . .
H14A H 0.7307 0.3882 0.0266 0.073 Uiso 1 1 calc R . .
H14B H 0.7052 0.2979 0.0499 0.073 Uiso 1 1 calc R . .
N15 N 1.4566(3) 0.8107(3) -0.4777(2) 0.0611(13) Uani 1 1 d . . .
C15 C 0.6536(3) 0.4671(4) -0.0806(2) 0.0454(13) Uani 1 1 d . . .
N16 N 1.6686(2) 0.5366(3) -0.5092(2) 0.0468(11) Uani 1 1 d . . .
C16 C 0.5960(3) 0.3382(4) -0.1249(3) 0.0591(15) Uani 1 1 d . . .
H16A H 0.5876 0.3569 -0.1656 0.071 Uiso 1 1 calc R . .
H16B H 0.5554 0.2975 -0.1188 0.071 Uiso 1 1 calc R . .
N17 N 1.5969(2) 0.5325(3) -0.60057(18) 0.0507(11) Uani 1 1 d . . .
C17 C 0.6722(3) 0.2933(4) -0.1131(3) 0.0645(16) Uani 1 1 d . . .
H17A H 0.6733 0.2434 -0.1388 0.077 Uiso 1 1 calc R . .
H17B H 0.6806 0.2729 -0.0728 0.077 Uiso 1 1 calc R . .
N18 N 1.7326(2) 0.5542(3) -0.5926(2) 0.0541(12) Uani 1 1 d . . .
C18 C 0.7350(3) 0.3576(4) -0.1236(2) 0.0607(16) Uani 1 1 d . . .
H18A H 0.7837 0.3382 -0.1025 0.073 Uiso 1 1 calc R . .
H18B H 0.7400 0.3583 -0.1650 0.073 Uiso 1 1 calc R . .
C19 C 0.7818(3) 0.5052(4) -0.1079(3) 0.0736(18) Uani 1 1 d . . .
H19A H 0.7964 0.5042 -0.1471 0.088 Uiso 1 1 calc R . .
H19B H 0.8261 0.4866 -0.0808 0.088 Uiso 1 1 calc R . .
C20 C 0.7609(3) 0.5972(4) -0.0931(3) 0.0692(17) Uani 1 1 d . . .
H20A H 0.8069 0.6328 -0.0851 0.083 Uiso 1 1 calc R . .
H20B H 0.7272 0.6230 -0.1255 0.083 Uiso 1 1 calc R . .
C21 C 0.7199(3) 0.5917(4) -0.0392(3) 0.0649(16) Uani 1 1 d . . .
H21A H 0.7077 0.6502 -0.0271 0.078 Uiso 1 1 calc R . .
H21B H 0.7541 0.5652 -0.0074 0.078 Uiso 1 1 calc R . .
C22 C 1.3918(3) 0.4883(5) -0.6383(3) 0.0589(16) Uani 1 1 d . . .
C23 C 1.4169(4) 0.3340(4) -0.6443(3) 0.0752(18) Uani 1 1 d . . .
H23A H 1.4577 0.3317 -0.6689 0.090 Uiso 1 1 calc R . .
H23B H 1.4250 0.2864 -0.6164 0.090 Uiso 1 1 calc R . .
C24 C 1.3430(4) 0.3217(4) -0.6807(3) 0.084(2) Uani 1 1 d . . .
H24A H 1.3015 0.3223 -0.6566 0.100 Uiso 1 1 calc R . .
H24B H 1.3422 0.2661 -0.7009 0.100 Uiso 1 1 calc R . .
C25 C 1.3328(4) 0.3949(4) -0.7243(3) 0.080(2) Uani 1 1 d . . .
H25A H 1.2799 0.3954 -0.7435 0.095 Uiso 1 1 calc R . .
H25B H 1.3662 0.3853 -0.7541 0.095 Uiso 1 1 calc R . .
C26 C 1.3281(4) 0.5551(5) -0.7300(4) 0.110(3) Uani 1 1 d . . .
H26A H 1.2725 0.5608 -0.7328 0.132 Uiso 1 1 calc R . .
H26B H 1.3408 0.5455 -0.7693 0.132 Uiso 1 1 calc R . .
C27 C 1.3638(5) 0.6368(4) -0.7074(3) 0.103(2) Uani 1 1 d . . .
H27A H 1.3362 0.6862 -0.7264 0.124 Uiso 1 1 calc R . .
H27B H 1.4169 0.6394 -0.7151 0.124 Uiso 1 1 calc R . .
C28 C 1.3605(5) 0.6397(5) -0.6394(3) 0.096(2) Uani 1 1 d . . .
H28A H 1.3842 0.6933 -0.6234 0.115 Uiso 1 1 calc R . .
H28B H 1.3070 0.6398 -0.6323 0.115 Uiso 1 1 calc R . .
C29 C 1.4668(3) 0.7242(3) -0.4882(2) 0.0539(15) Uani 1 1 d . . .
C30 C 1.3510(4) 0.6985(4) -0.4487(4) 0.094(2) Uani 1 1 d . . .
H30A H 1.3136 0.7188 -0.4809 0.113 Uiso 1 1 calc R . .
H30B H 1.3272 0.6519 -0.4289 0.113 Uiso 1 1 calc R . .
C31 C 1.3700(5) 0.7690(5) -0.4083(5) 0.130(3) Uani 1 1 d . . .
H31A H 1.4058 0.7486 -0.3753 0.156 Uiso 1 1 calc R . .
H31B H 1.3237 0.7892 -0.3936 0.156 Uiso 1 1 calc R . .
C32 C 1.4053(4) 0.8423(4) -0.4377(3) 0.084(2) Uani 1 1 d . . .
H32A H 1.3648 0.8773 -0.4592 0.101 Uiso 1 1 calc R . .
H32B H 1.4340 0.8792 -0.4083 0.101 Uiso 1 1 calc R . .
C33 C 1.5006(4) 0.8809(4) -0.5000(3) 0.0785(19) Uani 1 1 d . . .
H33A H 1.5368 0.9047 -0.4684 0.094 Uiso 1 1 calc R . .
H33B H 1.4659 0.9273 -0.5153 0.094 Uiso 1 1 calc R . .
C34 C 1.5430(6) 0.8483(5) -0.5467(5) 0.130(3) Uani 1 1 d . . .
H34A H 1.5829 0.8898 -0.5530 0.157 Uiso 1 1 calc R . .
H34B H 1.5078 0.8434 -0.5829 0.157 Uiso 1 1 calc R . .
C35 C 1.5783(3) 0.7627(4) -0.5317(3) 0.0727(18) Uani 1 1 d . . .
H35A H 1.6190 0.7702 -0.4990 0.087 Uiso 1 1 calc R . .
H35B H 1.6021 0.7420 -0.5649 0.087 Uiso 1 1 calc R . .
C36 C 1.6664(3) 0.5417(3) -0.5672(3) 0.0473(13) Uani 1 1 d . . .
C37 C 1.7458(3) 0.5373(4) -0.4748(3) 0.0681(16) Uani 1 1 d . . .
H37A H 1.7693 0.4802 -0.4763 0.082 Uiso 1 1 calc R . .
H37B H 1.7416 0.5507 -0.4341 0.082 Uiso 1 1 calc R . .
C38 C 1.7958(3) 0.6048(4) -0.4992(3) 0.0746(18) Uani 1 1 d . . .
H38A H 1.7725 0.6620 -0.4975 0.090 Uiso 1 1 calc R . .
H38B H 1.8462 0.6063 -0.4757 0.090 Uiso 1 1 calc R . .
C39 C 1.8042(3) 0.5830(4) -0.5607(3) 0.0594(15) Uani 1 1 d . . .
H39A H 1.8222 0.6340 -0.5798 0.071 Uiso 1 1 calc R . .
H39B H 1.8426 0.5374 -0.5612 0.071 Uiso 1 1 calc R . .
C40 C 1.7354(3) 0.5423(4) -0.6556(3) 0.0697(17) Uani 1 1 d . . .
H40A H 1.7797 0.5066 -0.6609 0.084 Uiso 1 1 calc R . .
H40B H 1.7421 0.5987 -0.6733 0.084 Uiso 1 1 calc R . .
C41 C 1.6649(4) 0.5007(5) -0.6855(3) 0.088(2) Uani 1 1 d . . .
H41A H 1.6618 0.5087 -0.7276 0.106 Uiso 1 1 calc R . .
H41B H 1.6658 0.4386 -0.6774 0.106 Uiso 1 1 calc R . .
C42 C 1.5977(3) 0.5413(5) -0.6640(3) 0.0734(18) Uani 1 1 d . . .
H42A H 1.5511 0.5151 -0.6842 0.088 Uiso 1 1 calc R . .
H42B H 1.5968 0.6029 -0.6739 0.088 Uiso 1 1 calc R . .
C50 C 0.9412(4) 0.5201(5) -0.3053(3) 0.086(2) Uani 1 1 d . . .
C51 C 0.9701(4) 0.5694(6) -0.3558(3) 0.116(3) Uani 1 1 d . . .
H51A H 1.0156 0.5415 -0.3659 0.174 Uiso 1 1 calc R . .
H51B H 0.9819 0.6286 -0.3440 0.174 Uiso 1 1 calc R . .
H51C H 0.9308 0.5692 -0.3892 0.174 Uiso 1 1 calc R . .
C52 C 0.8678(4) 0.5648(5) -0.2918(4) 0.105(2) Uani 1 1 d . . .
H52A H 0.8810 0.6158 -0.2684 0.158 Uiso 1 1 calc R . .
H52B H 0.8389 0.5253 -0.2708 0.158 Uiso 1 1 calc R . .
H52C H 0.8371 0.5815 -0.3279 0.158 Uiso 1 1 calc R . .
C53 C 0.9145(4) 0.4289(6) -0.3312(4) 0.117(3) Uani 1 1 d . . .
H53A H 0.8774 0.4369 -0.3655 0.176 Uiso 1 1 calc R . .
H53B H 0.8915 0.3962 -0.3025 0.176 Uiso 1 1 calc R . .
H53C H 0.9583 0.3977 -0.3416 0.176 Uiso 1 1 calc R . .
C54 C 1.0544(4) 0.6113(5) -0.2321(3) 0.091(2) Uani 1 1 d . . .
H54A H 1.0900 0.6015 -0.1966 0.109 Uiso 1 1 calc R . .
H54B H 1.0855 0.6234 -0.2631 0.109 Uiso 1 1 calc R . .
C55 C 1.0123(5) 0.6894(5) -0.2234(4) 0.109(2) Uani 1 1 d . . .
H55A H 0.9828 0.7066 -0.2597 0.164 Uiso 1 1 calc R . .
H55B H 1.0478 0.7350 -0.2097 0.164 Uiso 1 1 calc R . .
H55C H 0.9781 0.6787 -0.1948 0.164 Uiso 1 1 calc R . .
C56 C 0.9748(4) 0.4874(4) -0.1855(3) 0.0817(19) Uani 1 1 d . . .
H56A H 1.0184 0.4909 -0.1548 0.098 Uiso 1 1 calc R . .
H56B H 0.9382 0.5319 -0.1775 0.098 Uiso 1 1 calc R . .
C57 C 0.9366(4) 0.3981(4) -0.1813(4) 0.099(2) Uani 1 1 d . . .
H57A H 0.8880 0.3973 -0.2062 0.149 Uiso 1 1 calc R . .
H57B H 0.9283 0.3875 -0.1415 0.149 Uiso 1 1 calc R . .
H57C H 0.9695 0.3535 -0.1936 0.149 Uiso 1 1 calc R . .
C58 C 1.0728(4) 0.4411(5) -0.2606(3) 0.0832(19) Uani 1 1 d . . .
H58A H 1.0493 0.3836 -0.2617 0.100 Uiso 1 1 calc R . .
H58B H 1.0869 0.4519 -0.2993 0.100 Uiso 1 1 calc R . .
C59 C 1.1454(4) 0.4369(5) -0.2190(3) 0.088(2) Uani 1 1 d . . .
H59A H 1.1752 0.4888 -0.2227 0.132 Uiso 1 1 calc R . .
H59B H 1.1748 0.3867 -0.2278 0.132 Uiso 1 1 calc R . .
H59C H 1.1333 0.4325 -0.1796 0.132 Uiso 1 1 calc R . .
H00 H 0.5000 0.5000 0.0000 0.025(13) Uiso 1 2 d S . .
H01 H 1.5000 0.5000 -0.5000 0.10(3) Uiso 1 2 d S . .

loop_
_atom_site_aniso_label
_atom_site_aniso_U_11
_atom_site_aniso_U_22
_atom_site_aniso_U_33
_atom_site_aniso_U_23
_atom_site_aniso_U_13
_atom_site_aniso_U_12
N1 0.061(3) 0.044(3) 0.044(3) -0.002(2) 0.005(2) -0.005(2)
C1 0.046(3) 0.050(4) 0.052(4) -0.010(3) 0.021(3) -0.007(3)
B1 0.073(5) 0.078(5) 0.063(5) 0.012(4) 0.021(4) 0.008(4)
Li1 0.051(5) 0.062(5) 0.061(6) 0.003(5) 0.015(4) -0.010(4)
N2 0.050(3) 0.049(3) 0.043(3) -0.006(2) 0.008(2) -0.006(2)
C2 0.062(4) 0.049(3) 0.083(5) 0.004(3) 0.009(3) -0.005(3)
Li2 0.056(5) 0.059(5) 0.057(6) -0.006(5) 0.011(4) -0.007(4)
N3 0.057(3) 0.050(3) 0.060(3) -0.014(3) 0.011(2) -0.009(2)
C3 0.088(5) 0.057(4) 0.093(6) 0.008(4) 0.018(4) 0.003(3)
Li3 0.053(5) 0.057(5) 0.057(6) -0.009(4) 0.010(4) -0.004(4)
Li4 0.053(5) 0.066(6) 0.059(6) -0.002(5) 0.016(4) 0.002(4)
N4 0.052(3) 0.055(3) 0.040(3) 0.003(2) 0.011(2) -0.001(2)
C4 0.066(4) 0.048(4) 0.100(6) -0.004(4) 0.019(4) -0.012(3)
N5 0.045(3) 0.053(3) 0.053(3) -0.002(2) 0.004(2) 0.002(2)
C5 0.052(3) 0.072(4) 0.077(5) -0.035(4) 0.005(3) -0.007(3)
Li5 0.063(6) 0.059(6) 0.070(7) -0.013(5) 0.011(5) -0.010(5)
N6 0.073(3) 0.055(3) 0.043(3) 0.010(2) -0.003(3) 0.002(2)
C6 0.060(4) 0.085(5) 0.046(4) -0.020(3) 0.002(3) 0.000(3)
Li6 0.064(5) 0.047(5) 0.067(6) 0.002(4) 0.007(5) 0.001(4)
Li7 0.083(6) 0.043(5) 0.061(6) 0.003(4) 0.023(5) 0.007(4)
N7 0.056(3) 0.047(3) 0.044(3) -0.010(2) 0.015(2) -0.005(2)
C7 0.052(3) 0.057(3) 0.050(4) -0.003(3) -0.001(3) -0.005(3)
Li8 0.059(5) 0.059(6) 0.076(7) 0.006(5) 0.012(5) -0.004(5)
N8 0.050(3) 0.053(3) 0.055(3) -0.004(2) 0.013(2) -0.011(2)
C8 0.065(4) 0.041(3) 0.044(4) -0.001(3) 0.010(3) -0.009(3)
N9 0.039(2) 0.060(3) 0.054(3) 0.000(2) 0.012(2) 0.000(2)
C9 0.083(4) 0.077(4) 0.057(4) 0.018(3) 0.022(3) 0.006(3)
N10 0.065(3) 0.060(3) 0.034(3) -0.006(2) 0.004(2) -0.011(2)
C10 0.104(6) 0.098(5) 0.060(4) 0.014(4) 0.022(4) -0.016(4)
N11 0.060(3) 0.061(3) 0.063(3) 0.022(3) -0.009(2) -0.002(2)
C11 0.105(6) 0.070(4) 0.061(5) 0.020(3) 0.007(4) 0.012(4)
N12 0.059(3) 0.102(4) 0.071(4) 0.026(3) 0.003(3) -0.017(3)
C12 0.075(4) 0.066(4) 0.067(4) -0.004(3) -0.014(3) 0.019(3)
N13 0.060(3) 0.037(2) 0.090(4) -0.003(2) 0.029(3) -0.003(2)
C13 0.051(3) 0.082(4) 0.073(5) -0.014(4) -0.001(3) 0.011(3)
N14 0.065(3) 0.038(2) 0.063(3) 0.001(2) 0.017(3) -0.003(2)
C14 0.060(4) 0.061(4) 0.062(4) -0.005(3) 0.007(3) 0.008(3)
N15 0.070(3) 0.030(3) 0.083(4) -0.002(2) 0.011(3) 0.005(2)
C15 0.048(3) 0.053(3) 0.034(3) 0.006(3) 0.003(3) -0.002(3)
N16 0.048(3) 0.052(3) 0.040(3) -0.004(2) 0.003(2) -0.001(2)
C16 0.056(3) 0.065(4) 0.060(4) -0.011(3) 0.021(3) -0.006(3)
N17 0.057(3) 0.058(3) 0.037(3) -0.004(2) 0.007(2) -0.010(2)
C17 0.077(4) 0.063(4) 0.055(4) -0.002(3) 0.013(3) 0.005(3)
N18 0.052(3) 0.058(3) 0.054(3) -0.006(2) 0.015(2) -0.005(2)
C18 0.058(4) 0.075(4) 0.048(4) -0.002(3) 0.004(3) 0.024(3)
C19 0.053(3) 0.081(4) 0.089(5) 0.001(4) 0.017(3) 0.005(3)
C20 0.051(3) 0.079(4) 0.082(5) 0.013(3) 0.025(3) -0.011(3)
C21 0.054(3) 0.065(4) 0.077(5) -0.012(3) 0.011(3) -0.018(3)
C22 0.045(3) 0.094(5) 0.036(4) 0.010(4) 0.000(3) -0.019(3)
C23 0.088(5) 0.084(5) 0.053(4) -0.012(3) 0.009(4) -0.026(4)
C24 0.090(5) 0.079(5) 0.082(5) -0.001(4) 0.013(4) -0.013(4)
C25 0.082(4) 0.102(5) 0.054(4) -0.037(4) 0.009(3) -0.027(4)
C26 0.105(6) 0.098(6) 0.118(7) 0.028(5) -0.022(5) -0.030(5)
C27 0.146(7) 0.071(5) 0.088(6) 0.023(4) -0.002(5) -0.002(5)
C28 0.117(6) 0.087(5) 0.082(6) 0.030(4) 0.009(4) 0.006(4)
C29 0.055(3) 0.043(4) 0.060(4) -0.002(3) -0.004(3) 0.004(3)
C30 0.082(5) 0.063(4) 0.147(7) -0.025(4) 0.046(5) -0.004(4)
C31 0.109(6) 0.080(5) 0.221(10) -0.039(6) 0.092(7) -0.002(5)
C32 0.059(4) 0.056(4) 0.140(6) -0.022(4) 0.019(4) 0.006(3)
C33 0.090(4) 0.041(3) 0.107(6) -0.007(4) 0.021(4) -0.001(3)
C34 0.167(8) 0.060(5) 0.175(9) 0.011(5) 0.059(7) -0.022(5)
C35 0.072(4) 0.052(4) 0.098(5) 0.021(3) 0.024(4) -0.006(3)
C36 0.053(4) 0.034(3) 0.058(4) -0.004(3) 0.016(3) -0.003(2)
C37 0.061(4) 0.079(4) 0.062(4) -0.001(3) -0.001(3) -0.011(3)
C38 0.057(4) 0.086(4) 0.077(5) 0.008(4) -0.006(3) -0.016(3)
C39 0.054(4) 0.057(3) 0.069(5) 0.001(3) 0.014(3) -0.001(3)
C40 0.074(4) 0.076(4) 0.064(5) 0.005(3) 0.026(3) -0.010(3)
C41 0.106(5) 0.104(5) 0.059(5) -0.017(4) 0.028(4) -0.028(4)
C42 0.070(4) 0.105(5) 0.044(4) -0.008(3) 0.004(3) -0.013(4)
C50 0.081(5) 0.097(5) 0.083(5) -0.014(4) 0.017(4) -0.010(4)
C51 0.107(5) 0.157(7) 0.089(6) 0.040(5) 0.034(5) 0.010(5)
C52 0.073(4) 0.119(6) 0.123(7) 0.007(5) 0.012(4) 0.020(4)
C53 0.093(5) 0.152(8) 0.099(6) -0.034(5) -0.017(4) 0.016(5)
C54 0.093(5) 0.096(6) 0.084(5) 0.015(4) 0.019(4) -0.021(4)
C55 0.139(7) 0.070(5) 0.116(7) 0.006(4) 0.009(5) -0.016(5)
C56 0.070(4) 0.085(5) 0.091(5) 0.018(4) 0.015(3) 0.001(4)
C57 0.101(5) 0.080(5) 0.120(6) 0.012(4) 0.031(5) -0.017(4)
C58 0.079(4) 0.097(5) 0.075(5) -0.009(4) 0.015(4) 0.009(4)
C59 0.077(4) 0.116(6) 0.068(5) -0.016(4) 0.005(4) 0.016(4)

loop_
_atom_type_symbol
_atom_type_description
_atom_type_scat_dispersion_real
_atom_type_scat_dispersion_imag
_atom_type_scat_source
C C 0.0033 0.0016 'International Tables Vol C Tables 4.2.6.8 and 6.1.1.4'
H H 0.0000 0.0000 'International Tables Vol C Tables 4.2.6.8 and 6.1.1.4'
Li Li -0.0003 0.0001 'International Tables Vol C Tables 4.2.6.8 and 6.1.1.4'
B B 0.0013 0.0007 'International Tables Vol C Tables 4.2.6.8 and 6.1.1.4'
N N 0.0061 0.0033 'International Tables Vol C Tables 4.2.6.8 and 6.1.1.4'

loop_
_geom_angle_atom_site_label_1
_geom_angle_atom_site_label_2
_geom_angle_atom_site_label_3
_geom_angle
_geom_angle_site_symmetry_1
_geom_angle_site_symmetry_3
_geom_angle_publ_flag
C1 N1 C2 116.7(4) . . ?
C1 N1 Li2 114.2(4) . . ?
C2 N1 Li2 111.1(4) . . ?
C1 N1 Li4 118.8(4) . 3_665 ?
C2 N1 Li4 112.5(4) . 3_665 ?
Li2 N1 Li4 76.9(4) . 3_665 ?
N1 C1 N2 118.1(4) . . ?
N1 C1 N3 121.1(5) . . ?
N2 C1 N3 120.7(5) . . ?
C50 B1 C58 112.0(6) . . ?
C50 B1 C56 115.9(5) . . ?
C58 B1 C56 107.9(5) . . ?
C50 B1 C54 112.7(5) . . ?
C58 B1 C54 106.3(5) . . ?
C56 B1 C54 101.2(5) . . ?
N7 Li1 N2 118.5(5) . . ?
N7 Li1 N4 121.9(4) . 3_665 ?
N2 Li1 N4 117.8(4) . 3_665 ?
N7 Li1 H00 94.9(4) . . ?
N2 Li1 H00 93.9(4) . . ?
N4 Li1 H00 94.3(4) 3_665 . ?
N7 Li1 Li2 53.7(3) . . ?
N2 Li1 Li2 85.9(4) . . ?
N4 Li1 Li2 143.0(5) 3_665 . ?
H00 Li1 Li2 53.9(3) . . ?
N7 Li1 Li3 139.7(5) . 3_665 ?
N2 Li1 Li3 52.1(3) . 3_665 ?
N4 Li1 Li3 87.6(4) 3_665 3_665 ?
H00 Li1 Li3 52.8(3) . 3_665 ?
Li2 Li1 Li3 86.1(4) . 3_665 ?
N7 Li1 Li4 88.5(4) . . ?
N2 Li1 Li4 144.4(5) . . ?
N4 Li1 Li4 50.1(3) 3_665 . ?
H00 Li1 Li4 58.9(3) . . ?
Li2 Li1 Li4 93.8(4) . . ?
Li3 Li1 Li4 92.3(4) 3_665 . ?
N7 Li1 Li3 63.6(3) . . ?
N2 Li1 Li3 122.0(4) . . ?
N4 Li1 Li3 97.1(4) 3_665 . ?
H00 Li1 Li3 35.18(19) . . ?
Li2 Li1 Li3 46.3(3) . . ?
Li3 Li1 Li3 88.0(4) 3_665 . ?
Li4 Li1 Li3 47.5(3) . . ?
N7 Li1 Li2 121.8(4) . 3_665 ?
N2 Li1 Li2 97.7(3) . 3_665 ?
N4 Li1 Li2 61.5(3) 3_665 3_665 ?
H00 Li1 Li2 35.2(2) . 3_665 ?
Li2 Li1 Li2 89.0(4) . 3_665 ?
Li3 Li1 Li2 45.6(3) 3_665 3_665 ?
Li4 Li1 Li2 46.7(3) . 3_665 ?
Li3 Li1 Li2 58.7(3) . 3_665 ?
C1 N2 C7 116.8(4) . . ?
C1 N2 Li3 114.0(4) . 3_665 ?
C7 N2 Li3 112.1(4) . 3_665 ?
C1 N2 Li1 118.2(4) . . ?
C7 N2 Li1 113.4(4) . . ?
Li3 N2 Li1 75.6(4) 3_665 . ?
N1 C2 C3 110.6(5) . . ?
N1 Li2 N5 122.5(5) . . ?
N1 Li2 N7 119.3(5) . . ?
N5 Li2 N7 115.8(4) . . ?
N1 Li2 H00 96.9(4) . . ?
N5 Li2 H00 94.8(4) . . ?
N7 Li2 H00 93.7(4) . . ?
N1 Li2 Li1 89.7(4) . . ?
N5 Li2 Li1 140.2(5) . . ?
N7 Li2 Li1 50.9(3) . . ?
H00 Li2 Li1 55.2(3) . . ?
N1 Li2 Li3 143.9(5) . . ?
N5 Li2 Li3 52.8(3) . . ?
N7 Li2 Li3 85.6(4) . . ?
H00 Li2 Li3 53.1(3) . . ?
Li1 Li2 Li3 87.5(4) . . ?
N1 Li2 Li4 51.5(3) . 3_665 ?
N5 Li2 Li4 89.2(4) . 3_665 ?
N7 Li2 Li4 146.1(5) . 3_665 ?
H00 Li2 Li4 59.9(3) . 3_665 ?
Li1 Li2 Li4 95.2(4) . 3_665 ?
Li3 Li2 Li4 93.0(4) . 3_665 ?
N1 Li2 Li3 63.7(3) . 3_665 ?
N5 Li2 Li3 123.3(4) . 3_665 ?
N7 Li2 Li3 97.8(4) . 3_665 ?
H00 Li2 Li3 35.9(2) . 3_665 ?
Li1 Li2 Li3 47.0(3) . 3_665 ?
Li3 Li2 Li3 89.0(3) . 3_665 ?
Li4 Li2 Li3 48.2(3) 3_665 3_665 ?
N1 Li2 Li1 98.7(3) . 3_665 ?
N5 Li2 Li1 63.6(3) . 3_665 ?
N7 Li2 Li1 121.9(4) . 3_665 ?
H00 Li2 Li1 35.8(2) . 3_665 ?
Li1 Li2 Li1 91.0(4) . 3_665 ?
Li3 Li2 Li1 45.5(3) . 3_665 ?
Li4 Li2 Li1 47.4(3) 3_665 3_665 ?
Li3 Li2 Li1 60.0(3) 3_665 3_665 ?
C1 N3 C4 123.0(5) . . ?
C1 N3 C5 122.9(5) . . ?
C4 N3 C5 114.1(5) . . ?
C4 C3 C2 108.9(5) . . ?
N2 Li3 N5 116.8(5) 3_665 . ?
N2 Li3 H00 96.2(4) 3_665 . ?
N5 Li3 H00 95.7(4) . . ?
N2 Li3 N8 121.7(5) 3_665 . ?
N5 Li3 N8 117.9(4) . . ?
H00 Li3 N8 96.8(4) . . ?
N2 Li3 Li1 52.3(3) 3_665 3_665 ?
N5 Li3 Li1 87.6(4) . 3_665 ?
H00 Li3 Li1 55.5(3) . 3_665 ?
N8 Li3 Li1 145.6(5) . 3_665 ?
N2 Li3 Li2 141.1(5) 3_665 . ?
N5 Li3 Li2 52.5(3) . . ?
H00 Li3 Li2 54.4(3) . . ?
N8 Li3 Li2 89.6(4) . . ?
Li1 Li3 Li2 88.9(4) 3_665 . ?
N2 Li3 Li4 90.0(4) 3_665 . ?
N5 Li3 Li4 146.7(5) . . ?
H00 Li3 Li4 60.2(3) . . ?
N8 Li3 Li4 50.8(3) . . ?
Li1 Li3 Li4 95.0(4) 3_665 . ?
Li2 Li3 Li4 94.3(4) . . ?
N2 Li3 Li2 64.0(3) 3_665 3_665 ?
N5 Li3 Li2 124.7(4) . 3_665 ?
H00 Li3 Li2 36.6(2) . 3_665 ?
N8 Li3 Li2 98.7(4) . 3_665 ?
Li1 Li3 Li2 46.9(3) 3_665 3_665 ?
Li2 Li3 Li2 91.0(3) . 3_665 ?
Li4 Li3 Li2 48.1(3) . 3_665 ?
N2 Li3 Li1 125.0(4) 3_665 . ?
N5 Li3 Li1 98.7(3) . . ?
H00 Li3 Li1 36.6(2) . . ?
N8 Li3 Li1 63.1(3) . . ?
Li1 Li3 Li1 92.0(4) 3_665 . ?
Li2 Li3 Li1 46.2(3) . . ?
Li4 Li3 Li1 48.1(3) . . ?
Li2 Li3 Li1 61.3(3) 3_665 . ?
N4 Li4 N8 121.2(5) 3_665 . ?
N4 Li4 N1 120.0(4) 3_665 3_665 ?
N8 Li4 N1 118.8(5) . 3_665 ?
N4 Li4 H00 89.9(3) 3_665 . ?
N8 Li4 H00 89.5(4) . . ?
N1 Li4 H00 90.0(3) 3_665 . ?
N4 Li4 Li2 84.4(4) 3_665 3_665 ?
N8 Li4 Li2 134.9(5) . 3_665 ?
N1 Li4 Li2 51.5(3) 3_665 3_665 ?
H00 Li4 Li2 51.2(3) . 3_665 ?
N4 Li4 Li3 135.3(5) 3_665 . ?
N8 Li4 Li3 51.7(3) . . ?
N1 Li4 Li3 83.8(4) 3_665 . ?
H00 Li4 Li3 50.2(3) . . ?
Li2 Li4 Li3 83.6(4) 3_665 . ?
N4 Li4 Li1 51.9(3) 3_665 . ?
N8 Li4 Li1 84.2(4) . . ?
N1 Li4 Li1 136.8(5) 3_665 . ?
H00 Li4 Li1 51.7(3) . . ?
Li2 Li4 Li1 85.9(4) 3_665 . ?
Li3 Li4 Li1 84.4(4) . . ?
C8 N4 C9 115.2(4) . . ?
C8 N4 Li4 120.5(4) . 3_665 ?
C9 N4 Li4 112.5(4) . 3_665 ?
C8 N4 Li1 115.4(4) . 3_665 ?
C9 N4 Li1 109.4(4) . 3_665 ?
Li4 N4 Li1 78.1(4) 3_665 3_665 ?
N3 C4 C3 111.8(5) . . ?
C8 N5 C14 116.1(4) . . ?
C8 N5 Li2 114.7(4) . . ?
C14 N5 Li2 114.4(4) . . ?
C8 N5 Li3 116.4(4) . . ?
C14 N5 Li3 113.9(4) . . ?
Li2 N5 Li3 74.8(4) . . ?
N3 C5 C6 111.2(4) . . ?
N14 Li5 N11 119.9(5) . . ?
N14 Li5 N17 121.8(5) . . ?
N11 Li5 N17 118.0(5) . . ?
N14 Li5 Li8 139.4(5) . . ?
N11 Li5 Li8 84.0(4) . . ?
N17 Li5 Li8 52.0(3) . . ?
N14 Li5 Li7 52.4(3) . . ?
N11 Li5 Li7 138.2(5) . . ?
N17 Li5 Li7 87.0(4) . . ?
Li8 Li5 Li7 87.6(4) . . ?
N14 Li5 Li6 86.8(4) . . ?
N11 Li5 Li6 50.4(3) . . ?
N17 Li5 Li6 137.5(5) . . ?
Li8 Li5 Li6 85.5(4) . . ?
Li7 Li5 Li6 88.2(4) . . ?
C8 N6 C12 123.1(5) . . ?
C8 N6 C11 122.2(5) . . ?
C12 N6 C11 114.7(5) . . ?
C5 C6 C7 109.1(5) . . ?
N11 Li6 N13 121.4(5) . . ?
N11 Li6 N16 120.9(5) . 3_864 ?
N13 Li6 N16 115.9(5) . 3_864 ?
N11 Li6 Li7 89.5(4) . 3_864 ?
N13 Li6 Li7 140.1(5) . 3_864 ?
N16 Li6 Li7 51.4(3) 3_864 3_864 ?
N11 Li6 Li8 143.3(5) . 3_864 ?
N13 Li6 Li8 51.8(3) . 3_864 ?
N16 Li6 Li8 85.1(4) 3_864 3_864 ?
Li7 Li6 Li8 88.3(4) 3_864 3_864 ?
N11 Li6 Li5 52.2(3) . . ?
N13 Li6 Li5 87.6(4) . . ?
N16 Li6 Li5 145.3(5) 3_864 . ?
Li7 Li6 Li5 94.1(4) 3_864 . ?
Li8 Li6 Li5 91.4(4) 3_864 . ?
N11 Li6 Li8 62.7(3) . . ?
N13 Li6 Li8 122.2(4) . . ?
N16 Li6 Li8 98.4(3) 3_864 . ?
Li7 Li6 Li8 47.1(3) 3_864 . ?
Li8 Li6 Li8 89.9(4) 3_864 . ?
Li5 Li6 Li8 47.0(3) . . ?
N11 Li6 Li7 97.8(4) . . ?
N13 Li6 Li7 62.3(3) . . ?
N16 Li6 Li7 121.3(4) 3_864 . ?
Li7 Li6 Li7 91.1(4) 3_864 . ?
Li8 Li6 Li7 45.7(3) 3_864 . ?
Li5 Li6 Li7 45.7(3) . . ?
Li8 Li6 Li7 60.2(3) . . ?
N14 Li7 N16 120.5(5) . . ?
N14 Li7 N10 117.9(5) . 3_864 ?
N16 Li7 N10 120.0(5) . 3_864 ?
N14 Li7 Li6 143.5(5) . 3_864 ?
N16 Li7 Li6 53.5(3) . 3_864 ?
N10 Li7 Li6 86.0(4) 3_864 3_864 ?
N14 Li7 Li8 88.4(4) . 3_864 ?
N16 Li7 Li8 140.1(5) . 3_864 ?
N10 Li7 Li8 51.0(3) 3_864 3_864 ?
Li6 Li7 Li8 86.8(4) 3_864 3_864 ?
N14 Li7 Li5 51.4(3) . . ?
N16 Li7 Li5 87.3(4) . . ?
N10 Li7 Li5 142.9(5) 3_864 . ?
Li6 Li7 Li5 92.6(4) 3_864 . ?
Li8 Li7 Li5 91.9(4) 3_864 . ?
N14 Li7 Li8 97.3(4) . . ?
N16 Li7 Li8 62.6(3) . . ?
N10 Li7 Li8 121.7(4) 3_864 . ?
Li6 Li7 Li8 46.4(3) 3_864 . ?
Li8 Li7 Li8 88.8(4) 3_864 . ?
Li5 Li7 Li8 46.2(3) . . ?
N14 Li7 Li6 62.6(3) . . ?
N16 Li7 Li6 120.8(4) . . ?
N10 Li7 Li6 96.8(4) 3_864 . ?
Li6 Li7 Li6 88.9(4) 3_864 . ?
Li8 Li7 Li6 45.9(3) 3_864 . ?
Li5 Li7 Li6 46.1(3) . . ?
Li8 Li7 Li6 58.7(3) . . ?
C15 N7 C16 116.3(4) . . ?
C15 N7 Li1 119.0(4) . . ?
C16 N7 Li1 113.9(4) . . ?
C15 N7 Li2 114.0(4) . . ?
C16 N7 Li2 111.4(4) . . ?
Li1 N7 Li2 75.5(4) . . ?
N2 C7 C6 110.5(4) . . ?
N10 Li8 N13 117.5(5) . 3_864 ?
N10 Li8 N17 122.0(5) . . ?
N13 Li8 N17 118.4(5) 3_864 . ?
N10 Li8 Li5 90.3(4) . . ?
N13 Li8 Li5 142.7(5) 3_864 . ?
N17 Li8 Li5 51.3(3) . . ?
N10 Li8 Li7 51.5(3) . 3_864 ?
N13 Li8 Li7 86.5(4) 3_864 3_864 ?
N17 Li8 Li7 144.7(5) . 3_864 ?
Li5 Li8 Li7 93.5(4) . 3_864 ?
N10 Li8 Li6 139.9(5) . 3_864 ?
N13 Li8 Li6 51.2(3) 3_864 3_864 ?
N17 Li8 Li6 89.2(4) . 3_864 ?
Li5 Li8 Li6 91.5(4) . 3_864 ?
Li7 Li8 Li6 88.5(4) 3_864 3_864 ?
N10 Li8 C22 25.8(2) . . ?
N13 Li8 C22 143.1(4) 3_864 . ?
N17 Li8 C22 97.6(4) . . ?
Li5 Li8 C22 66.6(3) . . ?
Li7 Li8 C22 65.7(3) 3_864 . ?
Li6 Li8 C22 143.7(5) 3_864 . ?
N10 Li8 Li6 62.8(3) . . ?
N13 Li8 Li6 122.1(4) 3_864 . ?
N17 Li8 Li6 98.7(4) . . ?
Li5 Li8 Li6 47.4(3) . . ?
Li7 Li8 Li6 46.1(3) 3_864 . ?
Li6 Li8 Li6 90.1(4) 3_864 . ?
C22 Li8 Li6 53.6(3) . . ?
N10 Li8 Li7 123.7(4) . . ?
N13 Li8 Li7 96.5(4) 3_864 . ?
N17 Li8 Li7 63.2(3) . . ?
Li5 Li8 Li7 46.2(3) . . ?
Li7 Li8 Li7 91.2(4) 3_864 . ?
Li6 Li8 Li7 45.2(3) 3_864 . ?
C22 Li8 Li7 107.3(4) . . ?
Li6 Li8 Li7 61.1(3) . . ?
C15 N8 C21 116.1(4) . . ?
C15 N8 Li4 121.3(4) . . ?
C21 N8 Li4 115.8(4) . . ?
C15 N8 Li3 111.4(4) . . ?
C21 N8 Li3 106.6(4) . . ?
Li4 N8 Li3 77.5(4) . . ?
N4 C8 N5 117.1(5) . . ?
N4 C8 N6 121.7(5) . . ?
N5 C8 N6 121.2(5) . . ?
C15 N9 C19 122.5(4) . . ?
C15 N9 C18 123.2(4) . . ?
C19 N9 C18 113.9(4) . . ?
N4 C9 C10 111.3(5) . . ?
C22 N10 C23 118.9(5) . . ?
C22 N10 Li8 112.9(4) . . ?
C23 N10 Li8 108.7(5) . . ?
C22 N10 Li7 118.7(4) . 3_864 ?
C23 N10 Li7 112.3(4) . 3_864 ?
Li8 N10 Li7 77.6(4) . 3_864 ?
C11 C10 C9 107.7(5) . . ?
C22 N11 C28 116.5(5) . . ?
C22 N11 Li6 115.2(4) . . ?
C28 N11 Li6 114.0(5) . . ?
C22 N11 Li5 115.8(4) . . ?
C28 N11 Li5 112.0(5) . . ?
Li6 N11 Li5 77.4(4) . . ?
N6 C11 C10 111.9(5) . . ?
C26 N12 C22 122.9(6) . . ?
C26 N12 C25 115.5(6) . . ?
C22 N12 C25 121.5(5) . . ?
N6 C12 C13 111.7(5) . . ?
C29 N13 C30 115.2(4) . . ?
C29 N13 Li6 118.8(4) . . ?
C30 N13 Li6 112.3(5) . . ?
C29 N13 Li8 114.4(4) . 3_864 ?
C30 N13 Li8 113.6(5) . 3_864 ?
Li6 N13 Li8 77.0(4) . 3_864 ?
C14 C13 C12 108.4(5) . . ?
C29 N14 C35 117.2(4) . . ?
C29 N14 Li7 111.9(4) . . ?
C35 N14 Li7 109.8(4) . . ?
C29 N14 Li5 119.0(4) . . ?
C35 N14 Li5 115.0(5) . . ?
Li7 N14 Li5 76.3(4) . . ?
N5 C14 C13 111.7(5) . . ?
C29 N15 C32 123.0(5) . . ?
C29 N15 C33 124.6(5) . . ?
C32 N15 C33 112.2(5) . . ?
N8 C15 N7 117.9(4) . . ?
N8 C15 N9 121.7(5) . . ?
N7 C15 N9 120.4(5) . . ?
C36 N16 C37 116.1(4) . . ?
C36 N16 Li7 117.5(4) . . ?
C37 N16 Li7 116.0(5) . . ?
C36 N16 Li6 118.5(4) . 3_864 ?
C37 N16 Li6 106.6(4) . 3_864 ?
Li7 N16 Li6 75.2(4) . 3_864 ?
N7 C16 C17 111.5(4) . . ?
C36 N17 C42 115.3(4) . . ?
C36 N17 Li5 116.0(4) . . ?
C42 N17 Li5 112.4(5) . . ?
C36 N17 Li8 114.9(4) . . ?
C42 N17 Li8 116.0(4) . . ?
Li5 N17 Li8 76.6(4) . . ?
C16 C17 C18 108.6(5) . . ?
C36 N18 C39 123.6(5) . . ?
C36 N18 C40 122.8(5) . . ?
C39 N18 C40 113.6(4) . . ?
N9 C18 C17 112.6(4) . . ?
N9 C19 C20 112.3(4) . . ?
C21 C20 C19 106.8(5) . . ?
C20 C21 N8 111.9(5) . . ?
N10 C22 N11 118.9(5) . . ?
N10 C22 N12 119.9(6) . . ?
N11 C22 N12 121.2(6) . . ?
N10 C22 Li8 41.3(3) . . ?
N11 C22 Li8 88.5(4) . . ?
N12 C22 Li8 139.8(5) . . ?
C24 C23 N10 112.9(5) . . ?
C23 C24 C25 107.8(5) . . ?
C24 C25 N12 111.7(5) . . ?
N12 C26 C27 113.9(6) . . ?
C26 C27 C28 108.0(6) . . ?
N11 C28 C27 111.6(6) . . ?
N13 C29 N15 121.2(5) . . ?
N13 C29 N14 118.3(4) . . ?
N15 C29 N14 120.5(5) . . ?
C31 C30 N13 112.7(6) . . ?
C30 C31 C32 110.4(8) . . ?
N15 C32 C31 111.4(5) . . ?
N15 C33 C34 110.4(5) . . ?
C33 C34 C35 111.6(7) . . ?
C34 C35 N14 114.8(5) . . ?
N17 C36 N16 117.7(4) . . ?
N17 C36 N18 121.1(5) . . ?
N16 C36 N18 121.2(5) . . ?
N16 C37 C38 109.9(5) . . ?
C39 C38 C37 109.7(5) . . ?
N18 C39 C38 111.5(4) . . ?
N18 C40 C41 112.3(5) . . ?
C42 C41 C40 108.3(5) . . ?
C41 C42 N17 114.2(5) . . ?
C52 C50 C51 107.7(6) . . ?
C52 C50 C53 105.2(6) . . ?
C51 C50 C53 105.2(6) . . ?
C52 C50 B1 113.7(6) . . ?
C51 C50 B1 112.0(6) . . ?
C53 C50 B1 112.3(6) . . ?
C55 C54 B1 121.0(6) . . ?
C57 C56 B1 116.8(6) . . ?
C59 C58 B1 119.6(6) . . ?

loop_
_geom_bond_atom_site_label_1
_geom_bond_atom_site_label_2
_geom_bond_distance
_geom_bond_site_symmetry_2
_geom_bond_publ_flag
N1 C1 1.342(7) . ?
N1 C2 1.460(7) . ?
N1 Li2 2.023(9) . ?
N1 Li4 2.023(10) 3_665 ?
C1 N2 1.346(6) . ?
C1 N3 1.375(6) . ?
B1 C50 1.598(10) . ?
B1 C58 1.636(10) . ?
B1 C56 1.688(10) . ?
B1 C54 1.759(10) . ?
Li1 N7 1.971(9) . ?
Li1 N2 2.010(9) . ?
Li1 N4 2.048(10) 3_665 ?
Li1 H00 2.135(9) . ?
Li1 Li2 2.460(13) . ?
Li1 Li3 2.462(12) 3_665 ?
Li1 Li4 2.547(12) . ?
Li1 Li3 3.404(12) . ?
Li1 Li2 3.449(13) 3_665 ?
N2 C7 1.464(6) . ?
N2 Li3 2.007(9) 3_665 ?
C2 C3 1.509(8) . ?
Li2 N5 2.026(10) . ?
Li2 N7 2.047(10) . ?
Li2 H00 2.101(9) . ?
Li2 Li3 2.465(12) . ?
Li2 Li4 2.517(12) 3_665 ?
Li2 Li3 3.359(12) 3_665 ?
Li2 Li1 3.449(13) 3_665 ?
N3 C4 1.463(7) . ?
N3 C5 1.466(7) . ?
C3 C4 1.492(8) . ?
Li3 N2 2.007(9) 3_665 ?
Li3 N5 2.034(9) . ?
Li3 H00 2.065(8) . ?
Li3 N8 2.025(10) . ?
Li3 Li1 2.462(12) 3_665 ?
Li3 Li4 2.520(13) . ?
Li3 Li2 3.359(12) 3_665 ?
Li4 N4 1.997(10) 3_665 ?
Li4 N8 2.000(9) . ?
Li4 N1 2.023(10) 3_665 ?
Li4 H00 2.332(9) . ?
Li4 Li2 2.517(12) 3_665 ?
N4 C8 1.338(6) . ?
N4 C9 1.442(7) . ?
N4 Li4 1.997(10) 3_665 ?
N4 Li1 2.048(10) 3_665 ?
N5 C8 1.350(6) . ?
N5 C14 1.464(6) . ?
C5 C6 1.490(8) . ?
Li5 N14 2.010(10) . ?
Li5 N11 2.036(10) . ?
Li5 N17 2.004(10) . ?
Li5 Li8 2.497(13) . ?
Li5 Li7 2.499(14) . ?
Li5 Li6 2.513(13) . ?
N6 C8 1.371(7) . ?
N6 C12 1.457(7) . ?
N6 C11 1.459(7) . ?
C6 C7 1.497(7) . ?
Li6 N11 1.983(11) . ?
Li6 N13 2.005(10) . ?
Li6 N16 2.042(10) 3_864 ?
Li6 Li7 2.456(12) 3_864 ?
Li6 Li8 2.506(14) 3_864 ?
Li6 Li8 3.402(13) . ?
Li6 Li7 3.489(13) . ?
Li7 N14 2.037(10) . ?
Li7 N16 1.984(10) . ?
Li7 N10 1.999(10) 3_864 ?
Li7 Li6 2.456(12) 3_864 ?
Li7 Li8 2.496(13) 3_864 ?
Li7 Li8 3.457(13) . ?
N7 C15 1.338(6) . ?
N7 C16 1.469(6) . ?
Li8 N10 1.985(10) . ?
Li8 N13 2.021(10) 3_864 ?
Li8 N17 2.024(10) . ?
Li8 Li7 2.496(13) 3_864 ?
Li8 Li6 2.506(14) 3_864 ?
Li8 C22 2.770(11) . ?
N8 C15 1.343(6) . ?
N8 C21 1.446(6) . ?
N9 C15 1.385(6) . ?
N9 C19 1.440(7) . ?
N9 C18 1.442(6) . ?
C9 C10 1.514(8) . ?
N10 C22 1.307(7) . ?
N10 C23 1.491(7) . ?
N10 Li7 1.999(10) 3_864 ?
C10 C11 1.486(9) . ?
N11 C22 1.359(7) . ?
N11 C28 1.444(8) . ?
N12 C26 1.402(8) . ?
N12 C22 1.414(7) . ?
N12 C25 1.504(8) . ?
C12 C13 1.498(8) . ?
N13 C29 1.338(7) . ?
N13 C30 1.456(7) . ?
N13 Li8 2.021(10) 3_864 ?
C13 C14 1.491(8) . ?
N14 C29 1.358(7) . ?
N14 C35 1.432(7) . ?
N15 C29 1.362(6) . ?
N15 C32 1.451(7) . ?
N15 C33 1.456(7) . ?
N16 C36 1.335(6) . ?
N16 C37 1.472(7) . ?
N16 Li6 2.042(10) 3_864 ?
C16 C17 1.491(7) . ?
N17 C36 1.355(6) . ?
N17 C42 1.468(7) . ?
C17 C18 1.518(8) . ?
N18 C36 1.378(6) . ?
N18 C39 1.433(7) . ?
N18 C40 1.469(7) . ?
C19 C20 1.506(8) . ?
C20 C21 1.515(8) . ?
C23 C24 1.455(8) . ?
C24 C25 1.500(9) . ?
C26 C27 1.464(10) . ?
C27 C28 1.575(10) . ?
C30 C31 1.435(10) . ?
C31 C32 1.487(10) . ?
C33 C34 1.470(10) . ?
C34 C35 1.471(9) . ?
C37 C38 1.509(8) . ?
C38 C39 1.482(8) . ?
C40 C41 1.476(8) . ?
C41 C42 1.473(9) . ?
C50 C52 1.523(9) . ?
C50 C51 1.528(10) . ?
C50 C53 1.566(10) . ?
C54 C55 1.433(10) . ?
C56 C57 1.532(9) . ?
C58 C59 1.486(9) . ?

loop_
_geom_torsion_atom_site_label_1
_geom_torsion_atom_site_label_2
_geom_torsion_atom_site_label_3
_geom_torsion_atom_site_label_4
_geom_torsion
_geom_torsion_site_symmetry_1
_geom_torsion_site_symmetry_2
_geom_torsion_site_symmetry_3
_geom_torsion_site_symmetry_4
_geom_torsion_publ_flag
C2 N1 C1 N2 -173.1(4) . . . . ?
Li2 N1 C1 N2 -41.2(6) . . . . ?
Li4 N1 C1 N2 46.8(6) 3_665 . . . ?
C2 N1 C1 N3 7.7(7) . . . . ?
Li2 N1 C1 N3 139.7(5) . . . . ?
Li4 N1 C1 N3 -132.4(5) 3_665 . . . ?
N1 C1 N2 C7 -175.5(4) . . . . ?
N3 C1 N2 C7 3.7(6) . . . . ?
N1 C1 N2 Li3 -42.1(6) . . . 3_665 ?
N3 C1 N2 Li3 137.0(4) . . . 3_665 ?
N1 C1 N2 Li1 43.8(6) . . . . ?
N3 C1 N2 Li1 -137.0(5) . . . . ?
N7 Li1 N2 C1 22.8(7) . . . . ?
N4 Li1 N2 C1 -171.8(4) 3_665 . . . ?
H00 Li1 N2 C1 -74.9(5) . . . . ?
Li2 Li1 N2 C1 -21.6(5) . . . . ?
Li3 Li1 N2 C1 -109.8(5) 3_665 . . . ?
Li4 Li1 N2 C1 -112.4(8) . . . . ?
Li3 Li1 N2 C1 -52.3(6) . . . . ?
Li2 Li1 N2 C1 -110.1(4) 3_665 . . . ?
N7 Li1 N2 C7 -119.2(5) . . . . ?
N4 Li1 N2 C7 46.2(6) 3_665 . . . ?
H00 Li1 N2 C7 143.1(4) . . . . ?
Li2 Li1 N2 C7 -163.6(4) . . . . ?
Li3 Li1 N2 C7 108.2(5) 3_665 . . . ?
Li4 Li1 N2 C7 105.6(8) . . . . ?
Li3 Li1 N2 C7 165.7(4) . . . . ?
Li2 Li1 N2 C7 108.0(4) 3_665 . . . ?
N7 Li1 N2 Li3 132.5(6) . . . 3_665 ?
N4 Li1 N2 Li3 -62.0(5) 3_665 . . 3_665 ?
H00 Li1 N2 Li3 34.9(4) . . . 3_665 ?
Li2 Li1 N2 Li3 88.2(4) . . . 3_665 ?
Li4 Li1 N2 Li3 -2.7(8) . . . 3_665 ?
Li3 Li1 N2 Li3 57.5(5) . . . 3_665 ?
Li2 Li1 N2 Li3 -0.3(4) 3_665 . . 3_665 ?
C1 N1 C2 C3 -44.0(7) . . . . ?
Li2 N1 C2 C3 -177.4(5) . . . . ?
Li4 N1 C2 C3 98.5(6) 3_665 . . . ?
C1 N1 Li2 N5 174.1(5) . . . . ?
C2 N1 Li2 N5 -51.3(7) . . . . ?
Li4 N1 Li2 N5 58.1(5) 3_665 . . . ?
C1 N1 Li2 N7 -24.2(7) . . . . ?
C2 N1 Li2 N7 110.4(6) . . . . ?
Li4 N1 Li2 N7 -140.3(6) 3_665 . . . ?
C1 N1 Li2 H00 73.9(5) . . . . ?
C2 N1 Li2 H00 -151.5(4) . . . . ?
Li4 N1 Li2 H00 -42.1(4) 3_665 . . . ?
C1 N1 Li2 Li1 19.1(5) . . . . ?
C2 N1 Li2 Li1 153.7(4) . . . . ?
Li4 N1 Li2 Li1 -96.9(4) 3_665 . . . ?
C1 N1 Li2 Li3 104.3(9) . . . . ?
C2 N1 Li2 Li3 -121.1(8) . . . . ?
Li4 N1 Li2 Li3 -11.7(9) 3_665 . . . ?
C1 N1 Li2 Li4 116.0(5) . . . 3_665 ?
C2 N1 Li2 Li4 -109.4(5) . . . 3_665 ?
C1 N1 Li2 Li3 59.8(4) . . . 3_665 ?
C2 N1 Li2 Li3 -165.6(4) . . . 3_665 ?
Li4 N1 Li2 Li3 -56.2(3) 3_665 . . 3_665 ?
C1 N1 Li2 Li1 110.1(4) . . . 3_665 ?
C2 N1 Li2 Li1 -115.3(4) . . . 3_665 ?
Li4 N1 Li2 Li1 -6.0(4) 3_665 . . 3_665 ?
N7 Li1 Li2 N1 -129.5(4) . . . . ?
N2 Li1 Li2 N1 0.8(4) . . . . ?
N4 Li1 Li2 N1 133.9(7) 3_665 . . . ?
H00 Li1 Li2 N1 98.6(3) . . . . ?
Li3 Li1 Li2 N1 53.1(4) 3_665 . . . ?
Li4 Li1 Li2 N1 145.1(4) . . . . ?
Li3 Li1 Li2 N1 144.1(5) . . . . ?
Li2 Li1 Li2 N1 98.6(3) 3_665 . . . ?
N7 Li1 Li2 N5 84.3(7) . . . . ?
N2 Li1 Li2 N5 -145.4(7) . . . . ?
N4 Li1 Li2 N5 -12.3(12) 3_665 . . . ?
H00 Li1 Li2 N5 -47.6(6) . . . . ?
Li3 Li1 Li2 N5 -93.1(7) 3_665 . . . ?
Li4 Li1 Li2 N5 -1.1(8) . . . . ?
Li3 Li1 Li2 N5 -2.2(6) . . . . ?
Li2 Li1 Li2 N5 -47.6(6) 3_665 . . . ?
N2 Li1 Li2 N7 130.3(4) . . . . ?
N4 Li1 Li2 N7 -96.6(7) 3_665 . . . ?
H00 Li1 Li2 N7 -131.9(4) . . . . ?
Li3 Li1 Li2 N7 -177.4(5) 3_665 . . . ?
Li4 Li1 Li2 N7 -85.4(4) . . . . ?
Li3 Li1 Li2 N7 -86.5(4) . . . . ?
Li2 Li1 Li2 N7 -131.9(4) 3_665 . . . ?
N7 Li1 Li2 H00 131.9(4) . . . . ?
N2 Li1 Li2 H00 -97.8(3) . . . . ?
N4 Li1 Li2 H00 35.3(7) 3_665 . . . ?
Li3 Li1 Li2 H00 -45.6(3) 3_665 . . . ?
Li4 Li1 Li2 H00 46.5(3) . . . . ?
Li3 Li1 Li2 H00 45.4(3) . . . . ?
Li2 Li1 Li2 H00 0.0 3_665 . . . ?
N7 Li1 Li2 Li3 86.5(4) . . . . ?
N2 Li1 Li2 Li3 -143.2(4) . . . . ?
N4 Li1 Li2 Li3 -10.1(8) 3_665 . . . ?
H00 Li1 Li2 Li3 -45.4(3) . . . . ?
Li3 Li1 Li2 Li3 -91.0(4) 3_665 . . . ?
Li4 Li1 Li2 Li3 1.1(4) . . . . ?
Li2 Li1 Li2 Li3 -45.4(3) 3_665 . . . ?
N7 Li1 Li2 Li4 179.2(5) . . . 3_665 ?
N2 Li1 Li2 Li4 -50.5(4) . . . 3_665 ?
N4 Li1 Li2 Li4 82.6(8) 3_665 . . 3_665 ?
H00 Li1 Li2 Li4 47.3(3) . . . 3_665 ?
Li3 Li1 Li2 Li4 1.8(4) 3_665 . . 3_665 ?
Li4 Li1 Li2 Li4 93.8(4) . . . 3_665 ?
Li3 Li1 Li2 Li4 92.7(4) . . . 3_665 ?
Li2 Li1 Li2 Li4 47.3(3) 3_665 . . 3_665 ?
N7 Li1 Li2 Li3 177.4(5) . . . 3_665 ?
N2 Li1 Li2 Li3 -52.3(3) . . . 3_665 ?
N4 Li1 Li2 Li3 80.8(7) 3_665 . . 3_665 ?
H00 Li1 Li2 Li3 45.6(3) . . . 3_665 ?
Li4 Li1 Li2 Li3 92.0(4) . . . 3_665 ?
Li3 Li1 Li2 Li3 91.0(4) . . . 3_665 ?
Li2 Li1 Li2 Li3 45.6(3) 3_665 . . 3_665 ?
N7 Li1 Li2 Li1 131.9(4) . . . 3_665 ?
N2 Li1 Li2 Li1 -97.8(3) . . . 3_665 ?
N4 Li1 Li2 Li1 35.3(7) 3_665 . . 3_665 ?
H00 Li1 Li2 Li1 0.0 . . . 3_665 ?
Li3 Li1 Li2 Li1 -45.6(3) 3_665 . . 3_665 ?
Li4 Li1 Li2 Li1 46.5(3) . . . 3_665 ?
Li3 Li1 Li2 Li1 45.4(3) . . . 3_665 ?
Li2 Li1 Li2 Li1 0.0 3_665 . . 3_665 ?
N1 C1 N3 C4 11.6(7) . . . . ?
N2 C1 N3 C4 -167.5(5) . . . . ?
N1 C1 N3 C5 -165.4(4) . . . . ?
N2 C1 N3 C5 15.4(7) . . . . ?
N1 C2 C3 C4 61.0(6) . . . . ?
N1 Li2 Li3 N2 8.4(14) . . . 3_665 ?
N5 Li2 Li3 N2 -87.4(8) . . . 3_665 ?
N7 Li2 Li3 N2 145.3(7) . . . 3_665 ?
H00 Li2 Li3 N2 47.4(7) . . . 3_665 ?
Li1 Li2 Li3 N2 94.4(8) . . . 3_665 ?
Li4 Li2 Li3 N2 -0.7(9) 3_665 . . 3_665 ?
Li3 Li2 Li3 N2 47.4(7) 3_665 . . 3_665 ?
Li1 Li2 Li3 N2 0.5(6) 3_665 . . 3_665 ?
N1 Li2 Li3 N5 95.8(9) . . . . ?
N7 Li2 Li3 N5 -127.3(4) . . . . ?
H00 Li2 Li3 N5 134.8(4) . . . . ?
Li1 Li2 Li3 N5 -178.2(4) . . . . ?
Li4 Li2 Li3 N5 86.7(4) 3_665 . . . ?
Li3 Li2 Li3 N5 134.8(4) 3_665 . . . ?
Li1 Li2 Li3 N5 87.9(4) 3_665 . . . ?
N1 Li2 Li3 H00 -38.9(8) . . . . ?
N5 Li2 Li3 H00 -134.8(4) . . . . ?
N7 Li2 Li3 H00 97.9(4) . . . . ?
Li1 Li2 Li3 H00 47.0(3) . . . . ?
Li4 Li2 Li3 H00 -48.1(3) 3_665 . . . ?
Li3 Li2 Li3 H00 0.0 3_665 . . . ?
Li1 Li2 Li3 H00 -46.9(3) 3_665 . . . ?
N1 Li2 Li3 N8 -137.6(8) . . . . ?
N5 Li2 Li3 N8 126.5(4) . . . . ?
N7 Li2 Li3 N8 -0.8(4) . . . . ?
H00 Li2 Li3 N8 -98.7(4) . . . . ?
Li1 Li2 Li3 N8 -51.7(4) . . . . ?
Li4 Li2 Li3 N8 -146.8(4) 3_665 . . . ?
Li3 Li2 Li3 N8 -98.7(4) 3_665 . . . ?
Li1 Li2 Li3 N8 -145.6(5) 3_665 . . . ?
N1 Li2 Li3 Li1 8.0(9) . . . 3_665 ?
N5 Li2 Li3 Li1 -87.9(4) . . . 3_665 ?
N7 Li2 Li3 Li1 144.8(4) . . . 3_665 ?
H00 Li2 Li3 Li1 46.9(3) . . . 3_665 ?
Li1 Li2 Li3 Li1 93.9(4) . . . 3_665 ?
Li4 Li2 Li3 Li1 -1.2(4) 3_665 . . 3_665 ?
Li3 Li2 Li3 Li1 46.9(3) 3_665 . . 3_665 ?
N1 Li2 Li3 Li4 -87.0(9) . . . . ?
N5 Li2 Li3 Li4 177.2(4) . . . . ?
N7 Li2 Li3 Li4 49.8(4) . . . . ?
H00 Li2 Li3 Li4 -48.1(3) . . . . ?
Li1 Li2 Li3 Li4 -1.1(4) . . . . ?
Li4 Li2 Li3 Li4 -96.2(4) 3_665 . . . ?
Li3 Li2 Li3 Li4 -48.1(3) 3_665 . . . ?
Li1 Li2 Li3 Li4 -95.0(4) 3_665 . . . ?
N1 Li2 Li3 Li2 -38.9(8) . . . 3_665 ?
N5 Li2 Li3 Li2 -134.8(4) . . . 3_665 ?
N7 Li2 Li3 Li2 97.9(4) . . . 3_665 ?
H00 Li2 Li3 Li2 0.0 . . . 3_665 ?
Li1 Li2 Li3 Li2 47.0(3) . . . 3_665 ?
Li4 Li2 Li3 Li2 -48.1(3) 3_665 . . 3_665 ?
Li3 Li2 Li3 Li2 0.0 3_665 . . 3_665 ?
Li1 Li2 Li3 Li2 -46.9(3) 3_665 . . 3_665 ?
N1 Li2 Li3 Li1 -85.9(9) . . . . ?
N5 Li2 Li3 Li1 178.2(4) . . . . ?
N7 Li2 Li3 Li1 50.9(3) . . . . ?
H00 Li2 Li3 Li1 -47.0(3) . . . . ?
Li4 Li2 Li3 Li1 -95.1(4) 3_665 . . . ?
Li3 Li2 Li3 Li1 -47.0(3) 3_665 . . . ?
Li1 Li2 Li3 Li1 -93.9(4) 3_665 . . . ?
N7 Li1 Li3 N2 165.9(5) . . . 3_665 ?
N2 Li1 Li3 N2 -85.5(6) . . . 3_665 ?
N4 Li1 Li3 N2 43.7(6) 3_665 . . 3_665 ?
H00 Li1 Li3 N2 -43.7(4) . . . 3_665 ?
Li2 Li1 Li3 N2 -130.2(6) . . . 3_665 ?
Li3 Li1 Li3 N2 -43.7(4) 3_665 . . 3_665 ?
Li4 Li1 Li3 N2 51.3(5) . . . 3_665 ?
Li2 Li1 Li3 N2 -6.6(4) 3_665 . . 3_665 ?
N7 Li1 Li3 N5 -62.5(4) . . . . ?
N2 Li1 Li3 N5 46.1(5) . . . . ?
N4 Li1 Li3 N5 175.3(4) 3_665 . . . ?
H00 Li1 Li3 N5 87.9(4) . . . . ?
Li2 Li1 Li3 N5 1.4(4) . . . . ?
Li3 Li1 Li3 N5 87.9(4) 3_665 . . . ?
Li4 Li1 Li3 N5 -177.1(5) . . . . ?
Li2 Li1 Li3 N5 125.0(4) 3_665 . . . ?
N7 Li1 Li3 H00 -150.4(5) . . . . ?
N2 Li1 Li3 H00 -41.8(4) . . . . ?
N4 Li1 Li3 H00 87.4(4) 3_665 . . . ?
Li2 Li1 Li3 H00 -86.5(4) . . . . ?
Li3 Li1 Li3 H00 0.0 3_665 . . . ?
Li4 Li1 Li3 H00 95.0(4) . . . . ?
Li2 Li1 Li3 H00 37.1(3) 3_665 . . . ?
N7 Li1 Li3 N8 54.5(3) . . . . ?
N2 Li1 Li3 N8 163.1(5) . . . . ?
N4 Li1 Li3 N8 -67.8(4) 3_665 . . . ?
H00 Li1 Li3 N8 -155.1(5) . . . . ?
Li2 Li1 Li3 N8 118.4(4) . . . . ?
Li3 Li1 Li3 N8 -155.1(5) 3_665 . . . ?
Li4 Li1 Li3 N8 -60.2(4) . . . . ?
Li2 Li1 Li3 N8 -118.1(4) 3_665 . . . ?
N7 Li1 Li3 Li1 -150.4(5) . . . 3_665 ?
N2 Li1 Li3 Li1 -41.8(4) . . . 3_665 ?
N4 Li1 Li3 Li1 87.4(4) 3_665 . . 3_665 ?
H00 Li1 Li3 Li1 0.0 . . . 3_665 ?
Li2 Li1 Li3 Li1 -86.5(4) . . . 3_665 ?
Li3 Li1 Li3 Li1 0.0 3_665 . . 3_665 ?
Li4 Li1 Li3 Li1 95.0(4) . . . 3_665 ?
Li2 Li1 Li3 Li1 37.1(3) 3_665 . . 3_665 ?
N7 Li1 Li3 Li2 -63.9(4) . . . . ?
N2 Li1 Li3 Li2 44.7(5) . . . . ?
N4 Li1 Li3 Li2 173.9(5) 3_665 . . . ?
H00 Li1 Li3 Li2 86.5(4) . . . . ?
Li3 Li1 Li3 Li2 86.5(4) 3_665 . . . ?
Li4 Li1 Li3 Li2 -178.5(5) . . . . ?
Li2 Li1 Li3 Li2 123.6(4) 3_665 . . . ?
N7 Li1 Li3 Li4 114.7(4) . . . . ?
N2 Li1 Li3 Li4 -136.8(6) . . . . ?
N4 Li1 Li3 Li4 -7.6(3) 3_665 . . . ?
H00 Li1 Li3 Li4 -95.0(4) . . . . ?
Li2 Li1 Li3 Li4 178.5(5) . . . . ?
Li3 Li1 Li3 Li4 -95.0(4) 3_665 . . . ?
Li2 Li1 Li3 Li4 -57.9(3) 3_665 . . . ?
N7 Li1 Li3 Li2 172.6(4) . . . 3_665 ?
N2 Li1 Li3 Li2 -78.8(5) . . . 3_665 ?
N4 Li1 Li3 Li2 50.3(3) 3_665 . . 3_665 ?
H00 Li1 Li3 Li2 -37.1(3) . . . 3_665 ?
Li2 Li1 Li3 Li2 -123.6(4) . . . 3_665 ?
Li3 Li1 Li3 Li2 -37.1(3) 3_665 . . 3_665 ?
Li4 Li1 Li3 Li2 57.9(3) . . . 3_665 ?
N2 Li3 Li4 N4 -129.2(6) 3_665 . . 3_665 ?
N5 Li3 Li4 N4 16.2(12) . . . 3_665 ?
H00 Li3 Li4 N4 -32.1(6) . . . 3_665 ?
N8 Li3 Li4 N4 98.0(7) . . . 3_665 ?
Li1 Li3 Li4 N4 -77.2(7) 3_665 . . 3_665 ?
Li2 Li3 Li4 N4 12.1(7) . . . 3_665 ?
Li2 Li3 Li4 N4 -75.4(6) 3_665 . . 3_665 ?
Li1 Li3 Li4 N4 11.0(5) . . . 3_665 ?
N2 Li3 Li4 N8 132.7(4) 3_665 . . . ?
N5 Li3 Li4 N8 -81.8(8) . . . . ?
H00 Li3 Li4 N8 -130.2(4) . . . . ?
Li1 Li3 Li4 N8 -175.2(5) 3_665 . . . ?
Li2 Li3 Li4 N8 -86.0(4) . . . . ?
Li2 Li3 Li4 N8 -173.5(5) 3_665 . . . ?
Li1 Li3 Li4 N8 -87.0(4) . . . . ?
N2 Li3 Li4 N1 -2.0(3) 3_665 . . 3_665 ?
N5 Li3 Li4 N1 143.5(8) . . . 3_665 ?
H00 Li3 Li4 N1 95.1(3) . . . 3_665 ?
N8 Li3 Li4 N1 -134.7(4) . . . 3_665 ?
Li1 Li3 Li4 N1 50.1(4) 3_665 . . 3_665 ?
Li2 Li3 Li4 N1 139.4(4) . . . 3_665 ?
Li2 Li3 Li4 N1 51.9(3) 3_665 . . 3_665 ?
Li1 Li3 Li4 N1 138.3(4) . . . 3_665 ?
N2 Li3 Li4 H00 -97.1(3) 3_665 . . . ?
N5 Li3 Li4 H00 48.3(7) . . . . ?
N8 Li3 Li4 H00 130.2(4) . . . . ?
Li1 Li3 Li4 H00 -45.0(3) 3_665 . . . ?
Li2 Li3 Li4 H00 44.2(3) . . . . ?
Li2 Li3 Li4 H00 -43.3(3) 3_665 . . . ?
Li1 Li3 Li4 H00 43.2(3) . . . . ?
N2 Li3 Li4 Li2 -53.8(4) 3_665 . . 3_665 ?
N5 Li3 Li4 Li2 91.6(8) . . . 3_665 ?
H00 Li3 Li4 Li2 43.3(3) . . . 3_665 ?
N8 Li3 Li4 Li2 173.5(5) . . . 3_665 ?
Li1 Li3 Li4 Li2 -1.7(4) 3_665 . . 3_665 ?
Li2 Li3 Li4 Li2 87.5(4) . . . 3_665 ?
Li1 Li3 Li4 Li2 86.4(4) . . . 3_665 ?
N2 Li3 Li4 Li1 -140.3(4) 3_665 . . . ?
N5 Li3 Li4 Li1 5.2(9) . . . . ?
H00 Li3 Li4 Li1 -43.2(3) . . . . ?
N8 Li3 Li4 Li1 87.0(4) . . . . ?
Li1 Li3 Li4 Li1 -88.2(4) 3_665 . . . ?
Li2 Li3 Li4 Li1 1.1(4) . . . . ?
Li2 Li3 Li4 Li1 -86.4(4) 3_665 . . . ?
N7 Li1 Li4 N4 135.4(5) . . . 3_665 ?
N2 Li1 Li4 N4 -82.9(8) . . . 3_665 ?
H00 Li1 Li4 N4 -128.1(4) . . . 3_665 ?
Li2 Li1 Li4 N4 -171.2(5) . . . 3_665 ?
Li3 Li1 Li4 N4 -85.0(4) 3_665 . . 3_665 ?
Li3 Li1 Li4 N4 -170.2(4) . . . 3_665 ?
Li2 Li1 Li4 N4 -86.2(4) 3_665 . . 3_665 ?
N7 Li1 Li4 N8 -2.5(4) . . . . ?
N2 Li1 Li4 N8 139.2(8) . . . . ?
N4 Li1 Li4 N8 -137.9(4) 3_665 . . . ?
H00 Li1 Li4 N8 94.0(3) . . . . ?
Li2 Li1 Li4 N8 50.9(4) . . . . ?
Li3 Li1 Li4 N8 137.1(4) 3_665 . . . ?
Li3 Li1 Li4 N8 52.0(3) . . . . ?
Li2 Li1 Li4 N8 136.0(5) 3_665 . . . ?
N7 Li1 Li4 N1 -129.3(7) . . . 3_665 ?
N2 Li1 Li4 N1 12.4(13) . . . 3_665 ?
N4 Li1 Li4 N1 95.3(7) 3_665 . . 3_665 ?
H00 Li1 Li4 N1 -32.8(6) . . . 3_665 ?
Li2 Li1 Li4 N1 -75.9(7) . . . 3_665 ?
Li3 Li1 Li4 N1 10.3(8) 3_665 . . 3_665 ?
Li3 Li1 Li4 N1 -74.8(7) . . . 3_665 ?
Li2 Li1 Li4 N1 9.2(5) 3_665 . . 3_665 ?
N7 Li1 Li4 H00 -96.6(4) . . . . ?
N2 Li1 Li4 H00 45.2(8) . . . . ?
N4 Li1 Li4 H00 128.1(4) 3_665 . . . ?
Li2 Li1 Li4 H00 -43.1(3) . . . . ?
Li3 Li1 Li4 H00 43.1(3) 3_665 . . . ?
Li3 Li1 Li4 H00 -42.1(3) . . . . ?
Li2 Li1 Li4 H00 41.9(3) 3_665 . . . ?
N7 Li1 Li4 Li2 -138.5(4) . . . 3_665 ?
N2 Li1 Li4 Li2 3.3(9) . . . 3_665 ?
N4 Li1 Li4 Li2 86.2(4) 3_665 . . 3_665 ?
H00 Li1 Li4 Li2 -41.9(3) . . . 3_665 ?
Li2 Li1 Li4 Li2 -85.1(4) . . . 3_665 ?
Li3 Li1 Li4 Li2 1.1(4) 3_665 . . 3_665 ?
Li3 Li1 Li4 Li2 -84.0(4) . . . 3_665 ?
N7 Li1 Li4 Li3 -54.5(4) . . . . ?
N2 Li1 Li4 Li3 87.3(8) . . . . ?
N4 Li1 Li4 Li3 170.2(4) 3_665 . . . ?
H00 Li1 Li4 Li3 42.1(3) . . . . ?
Li2 Li1 Li4 Li3 -1.1(4) . . . . ?
Li3 Li1 Li4 Li3 85.1(4) 3_665 . . . ?
Li2 Li1 Li4 Li3 84.0(4) 3_665 . . . ?
C1 N3 C4 C3 7.8(7) . . . . ?
C5 N3 C4 C3 -175.0(5) . . . . ?
C2 C3 C4 N3 -42.2(6) . . . . ?
N1 Li2 N5 C8 -23.6(7) . . . . ?
N7 Li2 N5 C8 174.2(4) . . . . ?
H00 Li2 N5 C8 77.8(5) . . . . ?
Li1 Li2 N5 C8 115.2(7) . . . . ?
Li3 Li2 N5 C8 112.5(4) . . . . ?
Li4 Li2 N5 C8 18.1(5) 3_665 . . . ?
Li3 Li2 N5 C8 54.3(6) 3_665 . . . ?
Li1 Li2 N5 C8 59.7(4) 3_665 . . . ?
N1 Li2 N5 C14 114.2(6) . . . . ?
N7 Li2 N5 C14 -48.0(6) . . . . ?
H00 Li2 N5 C14 -144.5(4) . . . . ?
Li1 Li2 N5 C14 -107.0(7) . . . . ?
Li3 Li2 N5 C14 -109.8(5) . . . . ?
Li4 Li2 N5 C14 155.9(4) 3_665 . . . ?
Li3 Li2 N5 C14 -168.0(4) 3_665 . . . ?
Li1 Li2 N5 C14 -162.6(4) 3_665 . . . ?
N1 Li2 N5 Li3 -136.0(6) . . . . ?
N7 Li2 N5 Li3 61.7(5) . . . . ?
H00 Li2 N5 Li3 -34.7(3) . . . . ?
Li1 Li2 N5 Li3 2.7(7) . . . . ?
Li4 Li2 N5 Li3 -94.4(4) 3_665 . . . ?
Li3 Li2 N5 Li3 -58.2(5) 3_665 . . . ?
Li1 Li2 N5 Li3 -52.8(3) 3_665 . . . ?
N2 Li3 N5 C8 25.0(6) 3_665 . . . ?
H00 Li3 N5 C8 -74.9(5) . . . . ?
N8 Li3 N5 C8 -175.8(4) . . . . ?
Li1 Li3 N5 C8 -20.0(5) 3_665 . . . ?
Li2 Li3 N5 C8 -110.4(5) . . . . ?
Li4 Li3 N5 C8 -115.6(8) . . . . ?
Li2 Li3 N5 C8 -50.7(6) 3_665 . . . ?
Li1 Li3 N5 C8 -111.7(4) . . . . ?
N2 Li3 N5 C14 -114.3(5) 3_665 . . . ?
H00 Li3 N5 C14 145.8(4) . . . . ?
N8 Li3 N5 C14 44.9(6) . . . . ?
Li1 Li3 N5 C14 -159.3(4) 3_665 . . . ?
Li2 Li3 N5 C14 110.3(5) . . . . ?
Li4 Li3 N5 C14 105.2(8) . . . . ?
Li2 Li3 N5 C14 170.1(4) 3_665 . . . ?
Li1 Li3 N5 C14 109.1(4) . . . . ?
N2 Li3 N5 Li2 135.4(5) 3_665 . . . ?
H00 Li3 N5 Li2 35.5(3) . . . . ?
N8 Li3 N5 Li2 -65.4(5) . . . . ?
Li1 Li3 N5 Li2 90.4(4) 3_665 . . . ?
Li4 Li3 N5 Li2 -5.2(8) . . . . ?
Li2 Li3 N5 Li2 59.7(5) 3_665 . . . ?
Li1 Li3 N5 Li2 -1.3(3) . . . . ?
C1 N3 C5 C6 6.3(7) . . . . ?
C4 N3 C5 C6 -170.9(5) . . . . ?
N3 C5 C6 C7 -43.2(6) . . . . ?
N14 Li5 Li6 N11 134.0(5) . . . . ?
N17 Li5 Li6 N11 -90.0(8) . . . . ?
Li8 Li5 Li6 N11 -85.9(4) . . . . ?
Li7 Li5 Li6 N11 -173.6(5) . . . . ?
N14 Li5 Li6 N13 0.2(4) . . . . ?
N11 Li5 Li6 N13 -133.8(5) . . . . ?
N17 Li5 Li6 N13 136.2(7) . . . . ?
Li8 Li5 Li6 N13 140.3(4) . . . . ?
Li7 Li5 Li6 N13 52.6(4) . . . . ?
N14 Li5 Li6 N16 -134.7(8) . . . 3_864 ?
N11 Li5 Li6 N16 91.2(9) . . . 3_864 ?
N17 Li5 Li6 N16 1.3(14) . . . 3_864 ?
Li8 Li5 Li6 N16 5.3(10) . . . 3_864 ?
Li7 Li5 Li6 N16 -82.4(9) . . . 3_864 ?
N14 Li5 Li6 Li7 -139.9(4) . . . 3_864 ?
N11 Li5 Li6 Li7 86.1(4) . . . 3_864 ?
N17 Li5 Li6 Li7 -3.9(9) . . . 3_864 ?
Li8 Li5 Li6 Li7 0.2(4) . . . 3_864 ?
Li7 Li5 Li6 Li7 -87.5(4) . . . 3_864 ?
N14 Li5 Li6 Li8 -51.5(4) . . . 3_864 ?
N11 Li5 Li6 Li8 174.5(5) . . . 3_864 ?
N17 Li5 Li6 Li8 84.5(8) . . . 3_864 ?
Li8 Li5 Li6 Li8 88.6(4) . . . 3_864 ?
Li7 Li5 Li6 Li8 0.9(4) . . . 3_864 ?
N14 Li5 Li6 Li8 -140.1(5) . . . . ?
N11 Li5 Li6 Li8 85.9(4) . . . . ?
N17 Li5 Li6 Li8 -4.1(6) . . . . ?
Li7 Li5 Li6 Li8 -87.7(4) . . . . ?
N14 Li5 Li6 Li7 -52.4(3) . . . . ?
N11 Li5 Li6 Li7 173.6(5) . . . . ?
N17 Li5 Li6 Li7 83.6(8) . . . . ?
Li8 Li5 Li6 Li7 87.7(4) . . . . ?
N11 Li5 Li7 N14 -94.7(7) . . . . ?
N17 Li5 Li7 N14 135.0(5) . . . . ?
Li8 Li5 Li7 N14 -172.9(5) . . . . ?
Li6 Li5 Li7 N14 -87.3(4) . . . . ?
N14 Li5 Li7 N16 -133.5(5) . . . . ?
N11 Li5 Li7 N16 131.8(7) . . . . ?
N17 Li5 Li7 N16 1.5(4) . . . . ?
Li8 Li5 Li7 N16 53.6(4) . . . . ?
Li6 Li5 Li7 N16 139.2(4) . . . . ?
N14 Li5 Li7 N10 86.4(8) . . . 3_864 ?
N11 Li5 Li7 N10 -8.3(12) . . . 3_864 ?
N17 Li5 Li7 N10 -138.6(7) . . . 3_864 ?
Li8 Li5 Li7 N10 -86.5(8) . . . 3_864 ?
Li6 Li5 Li7 N10 -0.9(8) . . . 3_864 ?
N14 Li5 Li7 Li6 173.2(5) . . . 3_864 ?
N11 Li5 Li7 Li6 78.6(7) . . . 3_864 ?
N17 Li5 Li7 Li6 -51.8(4) . . . 3_864 ?
Li8 Li5 Li7 Li6 0.3(4) . . . 3_864 ?
Li6 Li5 Li7 Li6 85.9(4) . . . 3_864 ?
N14 Li5 Li7 Li8 86.4(4) . . . 3_864 ?
N11 Li5 Li7 Li8 -8.3(8) . . . 3_864 ?
N17 Li5 Li7 Li8 -138.6(4) . . . 3_864 ?
Li8 Li5 Li7 Li8 -86.5(4) . . . 3_864 ?
Li6 Li5 Li7 Li8 -0.9(4) . . . 3_864 ?
N14 Li5 Li7 Li8 172.9(5) . . . . ?
N11 Li5 Li7 Li8 78.2(7) . . . . ?
N17 Li5 Li7 Li8 -52.1(3) . . . . ?
Li6 Li5 Li7 Li8 85.6(4) . . . . ?
N14 Li5 Li7 Li6 87.3(4) . . . . ?
N11 Li5 Li7 Li6 -7.4(5) . . . . ?
N17 Li5 Li7 Li6 -137.7(5) . . . . ?
Li8 Li5 Li7 Li6 -85.6(4) . . . . ?
N11 Li6 Li7 N14 66.6(4) . . . . ?
N13 Li6 Li7 N14 -54.9(3) . . . . ?
N16 Li6 Li7 N14 -159.8(5) 3_864 . . . ?
Li7 Li6 Li7 N14 156.2(5) 3_864 . . . ?
Li8 Li6 Li7 N14 -117.2(5) 3_864 . . . ?
Li5 Li6 Li7 N14 61.5(4) . . . . ?
Li8 Li6 Li7 N14 118.9(4) . . . . ?
N11 Li6 Li7 N16 -44.4(5) . . . . ?
N13 Li6 Li7 N16 -165.8(5) . . . . ?
N16 Li6 Li7 N16 89.2(6) 3_864 . . . ?
Li7 Li6 Li7 N16 45.3(4) 3_864 . . . ?
Li8 Li6 Li7 N16 131.8(6) 3_864 . . . ?
Li5 Li6 Li7 N16 -49.5(5) . . . . ?
Li8 Li6 Li7 N16 8.0(4) . . . . ?
N11 Li6 Li7 N10 -175.4(4) . . . 3_864 ?
N13 Li6 Li7 N10 63.1(4) . . . 3_864 ?
N16 Li6 Li7 N10 -41.8(5) 3_864 . . 3_864 ?
Li7 Li6 Li7 N10 -85.8(4) 3_864 . . 3_864 ?
Li8 Li6 Li7 N10 0.8(4) 3_864 . . 3_864 ?
Li5 Li6 Li7 N10 179.5(5) . . . 3_864 ?
Li8 Li6 Li7 N10 -123.1(4) . . . 3_864 ?
N11 Li6 Li7 Li6 -89.6(4) . . . 3_864 ?
N13 Li6 Li7 Li6 148.9(5) . . . 3_864 ?
N16 Li6 Li7 Li6 44.0(4) 3_864 . . 3_864 ?
Li7 Li6 Li7 Li6 0.0 3_864 . . 3_864 ?
Li8 Li6 Li7 Li6 86.6(5) 3_864 . . 3_864 ?
Li5 Li6 Li7 Li6 -94.7(5) . . . 3_864 ?
Li8 Li6 Li7 Li6 -37.3(3) . . . 3_864 ?
N11 Li6 Li7 Li8 -176.2(5) . . . 3_864 ?
N13 Li6 Li7 Li8 62.3(4) . . . 3_864 ?
N16 Li6 Li7 Li8 -42.6(5) 3_864 . . 3_864 ?
Li7 Li6 Li7 Li8 -86.6(5) 3_864 . . 3_864 ?
Li5 Li6 Li7 Li8 178.7(5) . . . 3_864 ?
Li8 Li6 Li7 Li8 -123.9(4) . . . 3_864 ?
N11 Li6 Li7 Li5 5.1(4) . . . . ?
N13 Li6 Li7 Li5 -116.4(5) . . . . ?
N16 Li6 Li7 Li5 138.7(6) 3_864 . . . ?
Li7 Li6 Li7 Li5 94.7(5) 3_864 . . . ?
Li8 Li6 Li7 Li5 -178.7(5) 3_864 . . . ?
Li8 Li6 Li7 Li5 57.4(4) . . . . ?
N11 Li6 Li7 Li8 -52.3(3) . . . . ?
N13 Li6 Li7 Li8 -173.8(4) . . . . ?
N16 Li6 Li7 Li8 81.3(5) 3_864 . . . ?
Li7 Li6 Li7 Li8 37.3(3) 3_864 . . . ?
Li8 Li6 Li7 Li8 123.9(4) 3_864 . . . ?
Li5 Li6 Li7 Li8 -57.4(4) . . . . ?
N2 Li1 N7 C15 -169.7(5) . . . . ?
N4 Li1 N7 C15 25.5(7) 3_665 . . . ?
H00 Li1 N7 C15 -72.6(5) . . . . ?
Li2 Li1 N7 C15 -109.7(5) . . . . ?
Li3 Li1 N7 C15 -105.7(7) 3_665 . . . ?
Li4 Li1 N7 C15 -13.9(5) . . . . ?
Li3 Li1 N7 C15 -56.0(4) . . . . ?
Li2 Li1 N7 C15 -48.5(6) 3_665 . . . ?
N2 Li1 N7 C16 47.3(7) . . . . ?
N4 Li1 N7 C16 -117.5(5) 3_665 . . . ?
H00 Li1 N7 C16 144.4(4) . . . . ?
Li2 Li1 N7 C16 107.3(5) . . . . ?
Li3 Li1 N7 C16 111.3(7) 3_665 . . . ?
Li4 Li1 N7 C16 -156.9(4) . . . . ?
Li3 Li1 N7 C16 161.0(4) . . . . ?
Li2 Li1 N7 C16 168.5(4) 3_665 . . . ?
N2 Li1 N7 Li2 -60.0(5) . . . . ?
N4 Li1 N7 Li2 135.2(6) 3_665 . . . ?
H00 Li1 N7 Li2 37.1(3) . . . . ?
Li3 Li1 N7 Li2 4.0(7) 3_665 . . . ?
Li4 Li1 N7 Li2 95.8(4) . . . . ?
Li3 Li1 N7 Li2 53.7(3) . . . . ?
Li2 Li1 N7 Li2 61.2(5) 3_665 . . . ?
N1 Li2 N7 C15 177.9(5) . . . . ?
N5 Li2 N7 C15 -19.3(6) . . . . ?
H00 Li2 N7 C15 77.9(4) . . . . ?
Li1 Li2 N7 C15 115.6(5) . . . . ?
Li3 Li2 N7 C15 25.4(5) . . . . ?
Li4 Li2 N7 C15 114.2(8) 3_665 . . . ?
Li3 Li2 N7 C15 113.7(4) 3_665 . . . ?
Li1 Li2 N7 C15 54.3(6) 3_665 . . . ?
N1 Li2 N7 C16 -48.1(6) . . . . ?
N5 Li2 N7 C16 114.7(5) . . . . ?
H00 Li2 N7 C16 -148.1(4) . . . . ?
Li1 Li2 N7 C16 -110.4(5) . . . . ?
Li3 Li2 N7 C16 159.4(4) . . . . ?
Li4 Li2 N7 C16 -111.8(8) 3_665 . . . ?
Li3 Li2 N7 C16 -112.3(4) 3_665 . . . ?
Li1 Li2 N7 C16 -171.7(4) 3_665 . . . ?
N1 Li2 N7 Li1 62.3(5) . . . . ?
N5 Li2 N7 Li1 -134.9(5) . . . . ?
H00 Li2 N7 Li1 -37.8(3) . . . . ?
Li3 Li2 N7 Li1 -90.3(4) . . . . ?
Li4 Li2 N7 Li1 -1.4(8) 3_665 . . . ?
Li3 Li2 N7 Li1 -1.9(3) 3_665 . . . ?
Li1 Li2 N7 Li1 -61.3(5) 3_665 . . . ?
C1 N2 C7 C6 -42.3(6) . . . . ?
Li3 N2 C7 C6 -176.4(4) 3_665 . . . ?
Li1 N2 C7 C6 100.3(5) . . . . ?
C5 C6 C7 N2 61.9(6) . . . . ?
N14 Li5 Li8 N10 130.9(7) . . . . ?
N11 Li5 Li8 N10 0.6(4) . . . . ?
N17 Li5 Li8 N10 -132.3(5) . . . . ?
Li7 Li5 Li8 N10 139.6(4) . . . . ?
Li6 Li5 Li8 N10 51.2(4) . . . . ?
N14 Li5 Li8 N13 -9.3(13) . . . 3_864 ?
N11 Li5 Li8 N13 -139.6(8) . . . 3_864 ?
N17 Li5 Li8 N13 87.4(8) . . . 3_864 ?
Li7 Li5 Li8 N13 -0.7(9) . . . 3_864 ?
Li6 Li5 Li8 N13 -89.1(8) . . . 3_864 ?
N14 Li5 Li8 N17 -96.8(8) . . . . ?
N11 Li5 Li8 N17 132.9(5) . . . . ?
Li7 Li5 Li8 N17 -88.1(4) . . . . ?
Li6 Li5 Li8 N17 -176.5(5) . . . . ?
N14 Li5 Li8 Li7 79.5(8) . . . 3_864 ?
N11 Li5 Li8 Li7 -50.8(4) . . . 3_864 ?
N17 Li5 Li8 Li7 176.3(5) . . . 3_864 ?
Li7 Li5 Li8 Li7 88.2(4) . . . 3_864 ?
Li6 Li5 Li8 Li7 -0.2(4) . . . 3_864 ?
N14 Li5 Li8 Li6 -9.0(8) . . . 3_864 ?
N11 Li5 Li8 Li6 -139.3(4) . . . 3_864 ?
N17 Li5 Li8 Li6 87.8(4) . . . 3_864 ?
Li7 Li5 Li8 Li6 -0.3(4) . . . 3_864 ?
Li6 Li5 Li8 Li6 -88.7(4) . . . 3_864 ?
N14 Li5 Li8 C22 141.1(8) . . . . ?
N11 Li5 Li8 C22 10.8(3) . . . . ?
N17 Li5 Li8 C22 -122.1(4) . . . . ?
Li7 Li5 Li8 C22 149.8(4) . . . . ?
Li6 Li5 Li8 C22 61.4(3) . . . . ?
N14 Li5 Li8 Li6 79.7(7) . . . . ?
N11 Li5 Li8 Li6 -50.6(3) . . . . ?
N17 Li5 Li8 Li6 176.5(5) . . . . ?
Li7 Li5 Li8 Li6 88.4(4) . . . . ?
N14 Li5 Li8 Li7 -8.7(6) . . . . ?
N11 Li5 Li8 Li7 -139.0(5) . . . . ?
N17 Li5 Li8 Li7 88.1(4) . . . . ?
Li6 Li5 Li8 Li7 -88.4(4) . . . . ?
N11 Li6 Li8 N10 -56.3(3) . . . . ?
N13 Li6 Li8 N10 -167.8(5) . . . . ?
N16 Li6 Li8 N10 64.3(4) 3_864 . . . ?
Li7 Li6 Li8 N10 61.5(4) 3_864 . . . ?
Li8 Li6 Li8 N10 149.3(5) 3_864 . . . ?
Li5 Li6 Li8 N10 -118.8(5) . . . . ?
Li7 Li6 Li8 N10 -174.3(4) . . . . ?
N11 Li6 Li8 N13 -163.1(5) . . . 3_864 ?
N13 Li6 Li8 N13 85.4(6) . . . 3_864 ?
N16 Li6 Li8 N13 -42.6(6) 3_864 . . 3_864 ?
Li7 Li6 Li8 N13 -45.4(5) 3_864 . . 3_864 ?
Li8 Li6 Li8 N13 42.4(4) 3_864 . . 3_864 ?
Li5 Li6 Li8 N13 134.4(6) . . . 3_864 ?
Li7 Li6 Li8 N13 78.8(5) . . . 3_864 ?
N11 Li6 Li8 N17 65.3(4) . . . . ?
N13 Li6 Li8 N17 -46.2(6) . . . . ?
N16 Li6 Li8 N17 -174.2(4) 3_864 . . . ?
Li7 Li6 Li8 N17 -177.0(6) 3_864 . . . ?
Li8 Li6 Li8 N17 -89.2(4) 3_864 . . . ?
Li5 Li6 Li8 N17 2.8(4) . . . . ?
Li7 Li6 Li8 N17 -52.8(3) . . . . ?
N11 Li6 Li8 Li5 62.5(4) . . . . ?
N13 Li6 Li8 Li5 -49.0(5) . . . . ?
N16 Li6 Li8 Li5 -176.9(6) 3_864 . . . ?
Li7 Li6 Li8 Li5 -179.7(6) 3_864 . . . ?
Li8 Li6 Li8 Li5 -91.9(5) 3_864 . . . ?
Li7 Li6 Li8 Li5 -55.5(4) . . . . ?
N11 Li6 Li8 Li7 -117.7(5) . . . 3_864 ?
N13 Li6 Li8 Li7 130.7(6) . . . 3_864 ?
N16 Li6 Li8 Li7 2.8(4) 3_864 . . 3_864 ?
Li8 Li6 Li8 Li7 87.8(5) 3_864 . . 3_864 ?
Li5 Li6 Li8 Li7 179.7(6) . . . 3_864 ?
Li7 Li6 Li8 Li7 124.2(4) . . . 3_864 ?
N11 Li6 Li8 Li6 154.5(5) . . . 3_864 ?
N13 Li6 Li8 Li6 42.9(4) . . . 3_864 ?
N16 Li6 Li8 Li6 -85.0(4) 3_864 . . 3_864 ?
Li7 Li6 Li8 Li6 -87.8(5) 3_864 . . 3_864 ?
Li8 Li6 Li8 Li6 0.0 3_864 . . 3_864 ?
Li5 Li6 Li8 Li6 91.9(5) . . . 3_864 ?
Li7 Li6 Li8 Li6 36.4(3) . . . 3_864 ?
N11 Li6 Li8 C22 -27.8(2) . . . . ?
N13 Li6 Li8 C22 -139.3(5) . . . . ?
N16 Li6 Li8 C22 92.8(4) 3_864 . . . ?
Li7 Li6 Li8 C22 90.0(4) 3_864 . . . ?
Li8 Li6 Li8 C22 177.8(5) 3_864 . . . ?
Li5 Li6 Li8 C22 -90.3(4) . . . . ?
Li7 Li6 Li8 C22 -145.8(4) . . . . ?
N11 Li6 Li8 Li7 118.1(4) . . . . ?
N13 Li6 Li8 Li7 6.5(4) . . . . ?
N16 Li6 Li8 Li7 -121.4(4) 3_864 . . . ?
Li7 Li6 Li8 Li7 -124.2(4) 3_864 . . . ?
Li8 Li6 Li8 Li7 -36.4(3) 3_864 . . . ?
Li5 Li6 Li8 Li7 55.5(4) . . . . ?
N14 Li7 Li8 N10 -45.5(6) . . . . ?
N16 Li7 Li8 N10 -166.2(6) . . . . ?
N10 Li7 Li8 N10 83.8(7) 3_864 . . . ?
Li6 Li7 Li8 N10 129.3(6) 3_864 . . . ?
Li8 Li7 Li8 N10 42.7(4) 3_864 . . . ?
Li5 Li7 Li8 N10 -51.1(5) . . . . ?
Li6 Li7 Li8 N10 6.1(4) . . . . ?
N14 Li7 Li8 N13 -174.8(4) . . . 3_864 ?
N16 Li7 Li8 N13 64.5(4) . . . 3_864 ?
N10 Li7 Li8 N13 -45.4(6) 3_864 . . 3_864 ?
Li6 Li7 Li8 N13 0.1(4) 3_864 . . 3_864 ?
Li8 Li7 Li8 N13 -86.6(4) 3_864 . . 3_864 ?
Li5 Li7 Li8 N13 179.6(5) . . . 3_864 ?
Li6 Li7 Li8 N13 -123.2(4) . . . 3_864 ?
N14 Li7 Li8 N17 66.5(4) . . . . ?
N16 Li7 Li8 N17 -54.2(3) . . . . ?
N10 Li7 Li8 N17 -164.1(5) 3_864 . . . ?
Li6 Li7 Li8 N17 -118.6(5) 3_864 . . . ?
Li8 Li7 Li8 N17 154.7(5) 3_864 . . . ?
Li5 Li7 Li8 N17 60.9(4) . . . . ?
Li6 Li7 Li8 N17 118.1(4) . . . . ?
N14 Li7 Li8 Li5 5.6(4) . . . . ?
N16 Li7 Li8 Li5 -115.1(5) . . . . ?
N10 Li7 Li8 Li5 135.0(6) 3_864 . . . ?
Li6 Li7 Li8 Li5 -179.5(6) 3_864 . . . ?
Li8 Li7 Li8 Li5 93.8(5) 3_864 . . . ?
Li6 Li7 Li8 Li5 57.2(4) . . . . ?
N14 Li7 Li8 Li7 -88.2(4) . . . 3_864 ?
N16 Li7 Li8 Li7 151.1(5) . . . 3_864 ?
N10 Li7 Li8 Li7 41.2(4) 3_864 . . 3_864 ?
Li6 Li7 Li8 Li7 86.7(5) 3_864 . . 3_864 ?
Li8 Li7 Li8 Li7 0.0 3_864 . . 3_864 ?
Li5 Li7 Li8 Li7 -93.8(5) . . . 3_864 ?
Li6 Li7 Li8 Li7 -36.6(3) . . . 3_864 ?
N14 Li7 Li8 Li6 -174.9(5) . . . 3_864 ?
N16 Li7 Li8 Li6 64.4(4) . . . 3_864 ?
N10 Li7 Li8 Li6 -45.5(5) 3_864 . . 3_864 ?
Li8 Li7 Li8 Li6 -86.7(5) 3_864 . . 3_864 ?
Li5 Li7 Li8 Li6 179.5(6) . . . 3_864 ?
Li6 Li7 Li8 Li6 -123.3(4) . . . 3_864 ?
N14 Li7 Li8 C22 -23.3(4) . . . . ?
N16 Li7 Li8 C22 -144.0(4) . . . . ?
N10 Li7 Li8 C22 106.0(5) 3_864 . . . ?
Li6 Li7 Li8 C22 151.6(5) 3_864 . . . ?
Li8 Li7 Li8 C22 64.9(3) 3_864 . . . ?
Li5 Li7 Li8 C22 -28.9(4) . . . . ?
Li6 Li7 Li8 C22 28.3(3) . . . . ?
N14 Li7 Li8 Li6 -51.6(3) . . . . ?
N16 Li7 Li8 Li6 -172.3(4) . . . . ?
N10 Li7 Li8 Li6 77.8(5) 3_864 . . . ?
Li6 Li7 Li8 Li6 123.3(4) 3_864 . . . ?
Li8 Li7 Li8 Li6 36.6(3) 3_864 . . . ?
Li5 Li7 Li8 Li6 -57.2(4) . . . . ?
N4 Li4 N8 C15 -17.9(7) 3_665 . . . ?
N1 Li4 N8 C15 161.4(5) 3_665 . . . ?
H00 Li4 N8 C15 71.6(5) . . . . ?
Li2 Li4 N8 C15 98.4(7) 3_665 . . . ?
Li3 Li4 N8 C15 107.6(5) . . . . ?
Li1 Li4 N8 C15 20.1(5) . . . . ?
N4 Li4 N8 C21 131.9(5) 3_665 . . . ?
N1 Li4 N8 C21 -48.8(7) 3_665 . . . ?
H00 Li4 N8 C21 -138.5(4) . . . . ?
Li2 Li4 N8 C21 -111.8(7) 3_665 . . . ?
Li3 Li4 N8 C21 -102.6(5) . . . . ?
Li1 Li4 N8 C21 170.0(4) . . . . ?
N4 Li4 N8 Li3 -125.5(6) 3_665 . . . ?
N1 Li4 N8 Li3 53.8(5) 3_665 . . . ?
H00 Li4 N8 Li3 -35.9(3) . . . . ?
Li2 Li4 N8 Li3 -9.2(7) 3_665 . . . ?
Li1 Li4 N8 Li3 -87.4(4) . . . . ?
N2 Li3 N8 C15 -178.7(5) 3_665 . . . ?
N5 Li3 N8 C15 23.1(6) . . . . ?
H00 Li3 N8 C15 -77.1(4) . . . . ?
Li1 Li3 N8 C15 -110.5(8) 3_665 . . . ?
Li2 Li3 N8 C15 -23.1(5) . . . . ?
Li4 Li3 N8 C15 -119.0(5) . . . . ?
Li2 Li3 N8 C15 -114.0(4) 3_665 . . . ?
Li1 Li3 N8 C15 -62.5(4) . . . . ?
N2 Li3 N8 C21 53.8(6) 3_665 . . . ?
N5 Li3 N8 C21 -104.4(5) . . . . ?
H00 Li3 N8 C21 155.4(4) . . . . ?
Li1 Li3 N8 C21 122.0(8) 3_665 . . . ?
Li2 Li3 N8 C21 -150.6(4) . . . . ?
Li4 Li3 N8 C21 113.5(5) . . . . ?
Li2 Li3 N8 C21 118.5(4) 3_665 . . . ?
Li1 Li3 N8 C21 170.0(4) . . . . ?
N2 Li3 N8 Li4 -59.8(5) 3_665 . . . ?
N5 Li3 N8 Li4 142.1(5) . . . . ?
H00 Li3 N8 Li4 41.9(4) . . . . ?
Li1 Li3 N8 Li4 8.5(8) 3_665 . . . ?
Li2 Li3 N8 Li4 95.9(4) . . . . ?
Li2 Li3 N8 Li4 4.9(3) 3_665 . . . ?
Li1 Li3 N8 Li4 56.5(3) . . . . ?
C9 N4 C8 N5 -174.8(4) . . . . ?
Li4 N4 C8 N5 45.1(6) 3_665 . . . ?
Li1 N4 C8 N5 -45.7(6) 3_665 . . . ?
C9 N4 C8 N6 3.3(7) . . . . ?
Li4 N4 C8 N6 -136.9(5) 3_665 . . . ?
Li1 N4 C8 N6 132.3(5) 3_665 . . . ?
C14 N5 C8 N4 -177.3(4) . . . . ?
Li2 N5 C8 N4 -40.3(6) . . . . ?
Li3 N5 C8 N4 44.3(6) . . . . ?
C14 N5 C8 N6 4.6(7) . . . . ?
Li2 N5 C8 N6 141.6(5) . . . . ?
Li3 N5 C8 N6 -133.8(5) . . . . ?
C12 N6 C8 N4 -165.1(5) . . . . ?
C11 N6 C8 N4 18.8(7) . . . . ?
C12 N6 C8 N5 12.9(7) . . . . ?
C11 N6 C8 N5 -163.3(5) . . . . ?
C8 N4 C9 C10 -44.3(7) . . . . ?
Li4 N4 C9 C10 99.0(6) 3_665 . . . ?
Li1 N4 C9 C10 -176.2(5) 3_665 . . . ?
N13 Li8 N10 C22 176.0(5) 3_864 . . . ?
N17 Li8 N10 C22 -21.0(8) . . . . ?
Li5 Li8 N10 C22 21.9(5) . . . . ?
Li7 Li8 N10 C22 116.2(5) 3_864 . . . ?
Li6 Li8 N10 C22 114.6(8) 3_864 . . . ?
Li6 Li8 N10 C22 62.1(4) . . . . ?
Li7 Li8 N10 C22 56.2(6) . . . . ?
N13 Li8 N10 C23 -49.8(7) 3_864 . . . ?
N17 Li8 N10 C23 113.2(6) . . . . ?
Li5 Li8 N10 C23 156.1(4) . . . . ?
Li7 Li8 N10 C23 -109.6(5) 3_864 . . . ?
Li6 Li8 N10 C23 -111.2(7) 3_864 . . . ?
C22 Li8 N10 C23 134.2(6) . . . . ?
Li6 Li8 N10 C23 -163.7(4) . . . . ?
Li7 Li8 N10 C23 -169.7(4) . . . . ?
N13 Li8 N10 Li7 59.9(5) 3_864 . . 3_864 ?
N17 Li8 N10 Li7 -137.1(6) . . . 3_864 ?
Li5 Li8 N10 Li7 -94.3(4) . . . 3_864 ?
Li6 Li8 N10 Li7 -1.5(7) 3_864 . . 3_864 ?
C22 Li8 N10 Li7 -116.2(5) . . . 3_864 ?
Li6 Li8 N10 Li7 -54.1(3) . . . 3_864 ?
Li7 Li8 N10 Li7 -60.0(5) . . . 3_864 ?
N4 C9 C10 C11 63.2(7) . . . . ?
N13 Li6 N11 C22 170.4(5) . . . . ?
N16 Li6 N11 C22 -25.7(7) 3_864 . . . ?
Li7 Li6 N11 C22 17.2(5) 3_864 . . . ?
Li8 Li6 N11 C22 103.6(8) 3_864 . . . ?
Li5 Li6 N11 C22 112.8(5) . . . . ?
Li8 Li6 N11 C22 57.6(4) . . . . ?
Li7 Li6 N11 C22 108.2(4) . . . . ?
N13 Li6 N11 C28 -51.1(7) . . . . ?
N16 Li6 N11 C28 112.8(6) 3_864 . . . ?
Li7 Li6 N11 C28 155.6(5) 3_864 . . . ?
Li8 Li6 N11 C28 -117.9(8) 3_864 . . . ?
Li5 Li6 N11 C28 -108.7(5) . . . . ?
Li8 Li6 N11 C28 -164.0(5) . . . . ?
Li7 Li6 N11 C28 -113.4(5) . . . . ?
N13 Li6 N11 Li5 57.6(5) . . . . ?
N16 Li6 N11 Li5 -138.5(5) 3_864 . . . ?
Li7 Li6 N11 Li5 -95.6(4) 3_864 . . . ?
Li8 Li6 N11 Li5 -9.2(8) 3_864 . . . ?
Li8 Li6 N11 Li5 -55.2(3) . . . . ?
Li7 Li6 N11 Li5 -4.6(3) . . . . ?
N14 Li5 N11 C22 -168.0(5) . . . . ?
N17 Li5 N11 C22 17.9(7) . . . . ?
Li8 Li5 N11 C22 -22.9(5) . . . . ?
Li7 Li5 N11 C22 -102.5(8) . . . . ?
Li6 Li5 N11 C22 -112.1(5) . . . . ?
N14 Li5 N11 C28 55.2(7) . . . . ?
N17 Li5 N11 C28 -118.9(6) . . . . ?
Li8 Li5 N11 C28 -159.8(5) . . . . ?
Li7 Li5 N11 C28 120.7(7) . . . . ?
Li6 Li5 N11 C28 111.1(6) . . . . ?
N14 Li5 N11 Li6 -55.9(6) . . . . ?
N17 Li5 N11 Li6 130.0(6) . . . . ?
Li8 Li5 N11 Li6 89.2(4) . . . . ?
Li7 Li5 N11 Li6 9.6(7) . . . . ?
C8 N6 C11 C10 3.2(8) . . . . ?
C12 N6 C11 C10 -173.3(5) . . . . ?
C9 C10 C11 N6 -41.1(7) . . . . ?
C8 N6 C12 C13 8.5(7) . . . . ?
C11 N6 C12 C13 -175.1(5) . . . . ?
N11 Li6 N13 C29 -24.7(7) . . . . ?
N16 Li6 N13 C29 170.6(4) 3_864 . . . ?
Li7 Li6 N13 C29 110.7(8) 3_864 . . . ?
Li8 Li6 N13 C29 110.9(5) 3_864 . . . ?
Li5 Li6 N13 C29 17.2(5) . . . . ?
Li8 Li6 N13 C29 50.8(6) . . . . ?
Li7 Li6 N13 C29 57.2(4) . . . . ?
N11 Li6 N13 C30 113.9(6) . . . . ?
N16 Li6 N13 C30 -50.7(7) 3_864 . . . ?
Li7 Li6 N13 C30 -110.6(8) 3_864 . . . ?
Li8 Li6 N13 C30 -110.5(6) 3_864 . . . ?
Li5 Li6 N13 C30 155.9(5) . . . . ?
Li8 Li6 N13 C30 -170.6(5) . . . . ?
Li7 Li6 N13 C30 -164.2(5) . . . . ?
N11 Li6 N13 Li8 -135.6(6) . . . 3_864 ?
N16 Li6 N13 Li8 59.8(5) 3_864 . . 3_864 ?
Li7 Li6 N13 Li8 -0.1(7) 3_864 . . 3_864 ?
Li5 Li6 N13 Li8 -93.7(4) . . . 3_864 ?
Li8 Li6 N13 Li8 -60.1(5) . . . 3_864 ?
Li7 Li6 N13 Li8 -53.7(3) . . . 3_864 ?
N6 C12 C13 C14 -43.4(6) . . . . ?
N16 Li7 N14 C29 173.3(5) . . . . ?
N10 Li7 N14 C29 -21.0(7) 3_864 . . . ?
Li6 Li7 N14 C29 104.6(8) 3_864 . . . ?
Li8 Li7 N14 C29 22.2(5) 3_864 . . . ?
Li5 Li7 N14 C29 116.0(5) . . . . ?
Li8 Li7 N14 C29 110.9(4) . . . . ?
Li6 Li7 N14 C29 61.9(4) . . . . ?
N16 Li7 N14 C35 -54.8(7) . . . . ?
N10 Li7 N14 C35 111.0(6) 3_864 . . . ?
Li6 Li7 N14 C35 -123.4(8) 3_864 . . . ?
Li8 Li7 N14 C35 154.2(5) 3_864 . . . ?
Li5 Li7 N14 C35 -112.0(5) . . . . ?
Li8 Li7 N14 C35 -117.2(4) . . . . ?
Li6 Li7 N14 C35 -166.1(5) . . . . ?
N16 Li7 N14 Li5 57.2(6) . . . . ?
N10 Li7 N14 Li5 -137.0(6) 3_864 . . . ?
Li6 Li7 N14 Li5 -11.4(8) 3_864 . . . ?
Li8 Li7 N14 Li5 -93.8(4) 3_864 . . . ?
Li8 Li7 N14 Li5 -5.2(3) . . . . ?
Li6 Li7 N14 Li5 -54.1(3) . . . . ?
N11 Li5 N14 C29 22.2(8) . . . . ?
N17 Li5 N14 C29 -163.9(5) . . . . ?
Li8 Li5 N14 C29 -96.8(8) . . . . ?
Li7 Li5 N14 C29 -107.7(5) . . . . ?
Li6 Li5 N14 C29 -17.5(6) . . . . ?
N11 Li5 N14 C35 -124.3(6) . . . . ?
N17 Li5 N14 C35 49.6(7) . . . . ?
Li8 Li5 N14 C35 116.7(7) . . . . ?
Li7 Li5 N14 C35 105.8(5) . . . . ?
Li6 Li5 N14 C35 -164.0(4) . . . . ?
N11 Li5 N14 Li7 129.9(6) . . . . ?
N17 Li5 N14 Li7 -56.2(6) . . . . ?
Li8 Li5 N14 Li7 10.9(7) . . . . ?
Li6 Li5 N14 Li7 90.2(4) . . . . ?
C8 N5 C14 C13 -42.1(6) . . . . ?
Li2 N5 C14 C13 -179.2(5) . . . . ?
Li3 N5 C14 C13 97.3(6) . . . . ?
C12 C13 C14 N5 61.1(6) . . . . ?
C21 N8 C15 N7 173.6(5) . . . . ?
Li4 N8 C15 N7 -36.6(7) . . . . ?
Li3 N8 C15 N7 51.4(6) . . . . ?
C21 N8 C15 N9 -5.7(7) . . . . ?
Li4 N8 C15 N9 144.0(5) . . . . ?
Li3 N8 C15 N9 -127.9(5) . . . . ?
C16 N7 C15 N8 174.6(4) . . . . ?
Li1 N7 C15 N8 32.4(6) . . . . ?
Li2 N7 C15 N8 -53.7(6) . . . . ?
C16 N7 C15 N9 -6.0(7) . . . . ?
Li1 N7 C15 N9 -148.2(5) . . . . ?
Li2 N7 C15 N9 125.6(5) . . . . ?
C19 N9 C15 N8 -10.7(7) . . . . ?
C18 N9 C15 N8 162.0(5) . . . . ?
C19 N9 C15 N7 169.9(5) . . . . ?
C18 N9 C15 N7 -17.4(7) . . . . ?
N14 Li7 N16 C36 -21.6(7) . . . . ?
N10 Li7 N16 C36 172.9(5) 3_864 . . . ?
Li6 Li7 N16 C36 114.8(5) 3_864 . . . ?
Li8 Li7 N16 C36 109.3(8) 3_864 . . . ?
Li5 Li7 N16 C36 19.5(5) . . . . ?
Li8 Li7 N16 C36 60.3(4) . . . . ?
Li6 Li7 N16 C36 52.7(6) . . . . ?
N14 Li7 N16 C37 122.0(6) . . . . ?
N10 Li7 N16 C37 -43.4(7) 3_864 . . . ?
Li6 Li7 N16 C37 -101.6(5) 3_864 . . . ?
Li8 Li7 N16 C37 -107.1(8) 3_864 . . . ?
Li5 Li7 N16 C37 163.1(4) . . . . ?
Li8 Li7 N16 C37 -156.0(4) . . . . ?
Li6 Li7 N16 C37 -163.6(4) . . . . ?
N14 Li7 N16 Li6 -136.4(6) . . . 3_864 ?
N10 Li7 N16 Li6 58.1(5) 3_864 . . 3_864 ?
Li8 Li7 N16 Li6 -5.5(8) 3_864 . . 3_864 ?
Li5 Li7 N16 Li6 -95.3(4) . . . 3_864 ?
Li8 Li7 N16 Li6 -54.4(3) . . . 3_864 ?
Li6 Li7 N16 Li6 -62.1(5) . . . 3_864 ?
C15 N7 C16 C17 45.2(6) . . . . ?
Li1 N7 C16 C17 -170.7(5) . . . . ?
Li2 N7 C16 C17 -87.7(5) . . . . ?
N14 Li5 N17 C36 19.0(8) . . . . ?
N11 Li5 N17 C36 -167.0(5) . . . . ?
Li8 Li5 N17 C36 -111.4(5) . . . . ?
Li7 Li5 N17 C36 -22.2(5) . . . . ?
Li6 Li5 N17 C36 -106.3(7) . . . . ?
N14 Li5 N17 C42 -116.6(6) . . . . ?
N11 Li5 N17 C42 57.4(6) . . . . ?
Li8 Li5 N17 C42 113.0(5) . . . . ?
Li7 Li5 N17 C42 -157.8(4) . . . . ?
Li6 Li5 N17 C42 118.1(8) . . . . ?
N14 Li5 N17 Li8 130.4(6) . . . . ?
N11 Li5 N17 Li8 -55.6(5) . . . . ?
Li7 Li5 N17 Li8 89.2(4) . . . . ?
Li6 Li5 N17 Li8 5.2(8) . . . . ?
N10 Li8 N17 C36 173.4(5) . . . . ?
N13 Li8 N17 C36 -23.8(7) 3_864 . . . ?
Li5 Li8 N17 C36 112.7(5) . . . . ?
Li7 Li8 N17 C36 106.3(9) 3_864 . . . ?
Li6 Li8 N17 C36 20.2(5) 3_864 . . . ?
C22 Li8 N17 C36 164.3(4) . . . . ?
Li6 Li8 N17 C36 110.1(4) . . . . ?
Li7 Li8 N17 C36 58.7(4) . . . . ?
N10 Li8 N17 C42 -48.0(7) . . . . ?
N13 Li8 N17 C42 114.8(6) 3_864 . . . ?
Li5 Li8 N17 C42 -108.7(5) . . . . ?
Li7 Li8 N17 C42 -115.1(9) 3_864 . . . ?
Li6 Li8 N17 C42 158.8(4) 3_864 . . . ?
C22 Li8 N17 C42 -57.0(5) . . . . ?
Li6 Li8 N17 C42 -111.3(4) . . . . ?
Li7 Li8 N17 C42 -162.6(5) . . . . ?
N10 Li8 N17 Li5 60.6(6) . . . . ?
N13 Li8 N17 Li5 -136.5(6) 3_864 . . . ?
Li7 Li8 N17 Li5 -6.4(9) 3_864 . . . ?
Li6 Li8 N17 Li5 -92.6(4) 3_864 . . . ?
C22 Li8 N17 Li5 51.6(4) . . . . ?
Li6 Li8 N17 Li5 -2.6(4) . . . . ?
Li7 Li8 N17 Li5 -54.0(3) . . . . ?
N7 C16 C17 C18 -59.7(6) . . . . ?
C15 N9 C18 C17 -0.3(7) . . . . ?
C19 N9 C18 C17 172.9(5) . . . . ?
C16 C17 C18 N9 37.2(6) . . . . ?
C15 N9 C19 C20 -11.5(8) . . . . ?
C18 N9 C19 C20 175.2(5) . . . . ?
N9 C19 C20 C21 44.8(7) . . . . ?
C19 C20 C21 N8 -61.7(6) . . . . ?
C15 N8 C21 C20 42.8(7) . . . . ?
Li4 N8 C21 C20 -108.7(5) . . . . ?
Li3 N8 C21 C20 167.4(5) . . . . ?
C23 N10 C22 N11 -176.6(5) . . . . ?
Li8 N10 C22 N11 -47.6(6) . . . . ?
Li7 N10 C22 N11 40.5(7) 3_864 . . . ?
C23 N10 C22 N12 3.8(7) . . . . ?
Li8 N10 C22 N12 132.9(5) . . . . ?
Li7 N10 C22 N12 -139.1(5) 3_864 . . . ?
C23 N10 C22 Li8 -129.1(6) . . . . ?
Li7 N10 C22 Li8 88.0(6) 3_864 . . . ?
C28 N11 C22 N10 -175.5(5) . . . . ?
Li6 N11 C22 N10 -38.1(7) . . . . ?
Li5 N11 C22 N10 49.6(7) . . . . ?
C28 N11 C22 N12 4.1(7) . . . . ?
Li6 N11 C22 N12 141.5(5) . . . . ?
Li5 N11 C22 N12 -130.8(5) . . . . ?
C28 N11 C22 Li8 155.4(5) . . . . ?
Li6 N11 C22 Li8 -67.2(4) . . . . ?
Li5 N11 C22 Li8 20.5(5) . . . . ?
C26 N12 C22 N10 -169.8(6) . . . . ?
C25 N12 C22 N10 8.1(7) . . . . ?
C26 N12 C22 N11 10.6(8) . . . . ?
C25 N12 C22 N11 -171.5(5) . . . . ?
C26 N12 C22 Li8 -121.2(8) . . . . ?
C25 N12 C22 Li8 56.6(8) . . . . ?
N13 Li8 C22 N10 -5.9(7) 3_864 . . . ?
N17 Li8 C22 N10 162.2(7) . . . . ?
Li5 Li8 C22 N10 -156.0(6) . . . . ?
Li7 Li8 C22 N10 -50.4(4) 3_864 . . . ?
Li6 Li8 C22 N10 -98.8(9) 3_864 . . . ?
Li6 Li8 C22 N10 -102.6(5) . . . . ?
Li7 Li8 C22 N10 -133.6(6) . . . . ?
N10 Li8 C22 N11 139.8(6) . . . . ?
N13 Li8 C22 N11 133.9(8) 3_864 . . . ?
N17 Li8 C22 N11 -58.1(4) . . . . ?
Li5 Li8 C22 N11 -16.2(4) . . . . ?
Li7 Li8 C22 N11 89.4(4) 3_864 . . . ?
Li6 Li8 C22 N11 41.0(8) 3_864 . . . ?
Li6 Li8 C22 N11 37.2(3) . . . . ?
Li7 Li8 C22 N11 6.1(4) . . . . ?
N10 Li8 C22 N12 -79.8(8) . . . . ?
N13 Li8 C22 N12 -85.7(10) 3_864 . . . ?
N17 Li8 C22 N12 82.3(8) . . . . ?
Li5 Li8 C22 N12 124.2(7) . . . . ?
Li7 Li8 C22 N12 -130.2(7) 3_864 . . . ?
Li6 Li8 C22 N12 -178.6(7) 3_864 . . . ?
Li6 Li8 C22 N12 177.6(8) . . . . ?
Li7 Li8 C22 N12 146.5(6) . . . . ?
C22 N10 C23 C24 -39.6(7) . . . . ?
Li8 N10 C23 C24 -170.6(5) . . . . ?
Li7 N10 C23 C24 105.5(6) 3_864 . . . ?
N10 C23 C24 C25 60.0(7) . . . . ?
C23 C24 C25 N12 -47.0(7) . . . . ?
C26 N12 C25 C24 -167.1(6) . . . . ?
C22 N12 C25 C24 14.9(8) . . . . ?
C22 N12 C26 C27 13.0(10) . . . . ?
C25 N12 C26 C27 -165.0(6) . . . . ?
N12 C26 C27 C28 -44.7(9) . . . . ?
C22 N11 C28 C27 -38.1(8) . . . . ?
Li6 N11 C28 C27 -176.0(5) . . . . ?
Li5 N11 C28 C27 98.4(7) . . . . ?
C26 C27 C28 N11 58.6(8) . . . . ?
C30 N13 C29 N15 5.7(8) . . . . ?
Li6 N13 C29 N15 143.2(5) . . . . ?
Li8 N13 C29 N15 -128.7(5) 3_864 . . . ?
C30 N13 C29 N14 -172.8(5) . . . . ?
Li6 N13 C29 N14 -35.4(7) . . . . ?
Li8 N13 C29 N14 52.8(7) 3_864 . . . ?
C32 N15 C29 N13 14.7(8) . . . . ?
C33 N15 C29 N13 -171.8(5) . . . . ?
C32 N15 C29 N14 -166.8(5) . . . . ?
C33 N15 C29 N14 6.7(8) . . . . ?
C35 N14 C29 N13 -178.5(5) . . . . ?
Li7 N14 C29 N13 -50.4(6) . . . . ?
Li5 N14 C29 N13 35.7(7) . . . . ?
C35 N14 C29 N15 2.9(7) . . . . ?
Li7 N14 C29 N15 131.1(5) . . . . ?
Li5 N14 C29 N15 -142.9(5) . . . . ?
C29 N13 C30 C31 -43.4(9) . . . . ?
Li6 N13 C30 C31 176.3(7) . . . . ?
Li8 N13 C30 C31 91.3(8) 3_864 . . . ?
N13 C30 C31 C32 59.9(9) . . . . ?
C29 N15 C32 C31 3.1(9) . . . . ?
C33 N15 C32 C31 -171.2(6) . . . . ?
C30 C31 C32 N15 -38.8(9) . . . . ?
C29 N15 C33 C34 14.2(9) . . . . ?
C32 N15 C33 C34 -171.6(6) . . . . ?
N15 C33 C34 C35 -42.3(9) . . . . ?
C33 C34 C35 N14 54.0(9) . . . . ?
C29 N14 C35 C34 -33.4(8) . . . . ?
Li7 N14 C35 C34 -162.6(6) . . . . ?
Li5 N14 C35 C34 113.8(7) . . . . ?
C42 N17 C36 N16 178.3(5) . . . . ?
Li5 N17 C36 N16 44.0(6) . . . . ?
Li8 N17 C36 N16 -42.7(6) . . . . ?
C42 N17 C36 N18 -3.0(7) . . . . ?
Li5 N17 C36 N18 -137.3(5) . . . . ?
Li8 N17 C36 N18 136.0(5) . . . . ?
C37 N16 C36 N17 173.6(4) . . . . ?
Li7 N16 C36 N17 -42.8(6) . . . . ?
Li6 N16 C36 N17 44.6(6) 3_864 . . . ?
C37 N16 C36 N18 -5.1(6) . . . . ?
Li7 N16 C36 N18 138.5(5) . . . . ?
Li6 N16 C36 N18 -134.1(5) 3_864 . . . ?
C39 N18 C36 N17 165.9(5) . . . . ?
C40 N18 C36 N17 -11.6(7) . . . . ?
C39 N18 C36 N16 -15.4(7) . . . . ?
C40 N18 C36 N16 167.0(5) . . . . ?
C36 N16 C37 C38 42.5(6) . . . . ?
Li7 N16 C37 C38 -101.7(6) . . . . ?
Li6 N16 C37 C38 177.1(5) 3_864 . . . ?
N16 C37 C38 C39 -61.0(6) . . . . ?
C36 N18 C39 C38 -5.0(7) . . . . ?
C40 N18 C39 C38 172.7(5) . . . . ?
C37 C38 C39 N18 41.7(6) . . . . ?
C36 N18 C40 C41 -10.6(8) . . . . ?
C39 N18 C40 C41 171.7(5) . . . . ?
N18 C40 C41 C42 43.5(7) . . . . ?
C40 C41 C42 N17 -59.8(7) . . . . ?
C36 N17 C42 C41 39.6(7) . . . . ?
Li5 N17 C42 C41 175.5(5) . . . . ?
Li8 N17 C42 C41 -98.9(6) . . . . ?
C58 B1 C50 C52 163.9(6) . . . . ?
C56 B1 C50 C52 39.6(8) . . . . ?
C54 B1 C50 C52 -76.3(7) . . . . ?
C58 B1 C50 C51 -73.7(7) . . . . ?
C56 B1 C50 C51 162.0(6) . . . . ?
C54 B1 C50 C51 46.1(8) . . . . ?
C58 B1 C50 C53 44.5(8) . . . . ?
C56 B1 C50 C53 -79.8(7) . . . . ?
C54 B1 C50 C53 164.3(6) . . . . ?
C50 B1 C54 C55 53.2(9) . . . . ?
C58 B1 C54 C55 176.2(7) . . . . ?
C56 B1 C54 C55 -71.3(8) . . . . ?
C50 B1 C56 C57 64.3(8) . . . . ?
C58 B1 C56 C57 -62.1(7) . . . . ?
C54 B1 C56 C57 -173.5(6) . . . . ?
C50 B1 C58 C59 168.3(6) . . . . ?
C56 B1 C58 C59 -63.0(8) . . . . ?
C54 B1 C58 C59 44.8(8) . . . . ?
